data_7124419
loop_
_publ_author_name
'starck, matthieu'
'MacKenzie, Lewis Edward'
'Batsanov, Andrei Stepanovich'
'Parker, David'
'Pal, Robert'

_publ_section_title
;
 Excitation modulation of Eu:BPEPC based complexes as low-energy reference
 standards for circularly polarised luminescence (CPL).
;
_journal_name_full 'Chemical Communications'
_journal_paper_doi 10.1039/C9CC07290J
_journal_year 2019
_chemical_absolute_configuration ad
_chemical_formula_moiety 'C96 H87 Eu N9 O9 3+, C5 H12 O, 3(C H4 O), H2 O, 3(Cl 1-)'
_chemical_formula_sum 'C104 H113 Cl3 Eu N9 O14'
_chemical_formula_weight 1971.34
_space_group_crystal_system monoclinic
_space_group_IT_number 4
_space_group_name_Hall 'P 2yb'
_space_group_name_H-M_alt 'P 1 21 1'
_atom_sites_solution_hydrogens mixed
_atom_sites_solution_primary dual
_atom_sites_solution_secondary difmap
_audit_creation_date 2019-09-10
_audit_creation_method
;
Olex2 1.3-alpha
(compiled 2019.08.16 svn.r3652 for OlexSys, GUI svn.r5895)
;
_audit_update_record
;
2019-09-10 deposited with the CCDC.	2019-10-31 downloaded from the CCDC.
;
_cell_angle_alpha 90
_cell_angle_beta 101.685(16)
_cell_angle_gamma 90
_cell_formula_units_Z 4
_cell_length_a 19.884(8)
_cell_length_b 23.010(10)
_cell_length_c 23.107(11)
_cell_measurement_reflns_used 8415
_cell_measurement_temperature 120
_cell_measurement_theta_max 30.14
_cell_measurement_theta_min 2.28
_cell_volume 10353(8)
_computing_cell_refinement 'SAINT v8.38A (Bruker, 2017)'
_computing_data_collection 'APEX3 v.2016.1-0 (Bruker, 2016)'
_computing_data_reduction 'SAINT v8.38A (Bruker, 2017)'
_computing_molecular_graphics 'Olex2 1.3-alpha (Dolomanov et al., 2009)'
_computing_publication_material 'Olex2 1.3-alpha (Dolomanov et al., 2009)'
_computing_structure_refinement 'ShelXL 2018/3 multi-CPU (Sheldrick, 2015a)'
_computing_structure_solution 'ShelXT 2018/2 (Sheldrick, 2015)'
_diffrn_ambient_temperature 120
_diffrn_detector 'Bruker PHOTON 100 CMOS'
_diffrn_detector_area_resol_mean 10.4
_diffrn_detector_type 'CMOS sensor'
_diffrn_measured_fraction_theta_full 0.955
_diffrn_measured_fraction_theta_max 0.932
_diffrn_measurement_device '3-circle area detector diffractometer'
_diffrn_measurement_device_type 'Bruker D8 Venture'
_diffrn_measurement_method '\f and \w scans'
_diffrn_radiation_monochromator 'focusing mirrors'
_diffrn_radiation_probe x-ray
_diffrn_radiation_type MoK\a
_diffrn_radiation_wavelength 0.71073
_diffrn_reflns_av_R_equivalents 0.0986
_diffrn_reflns_av_unetI/netI 0.0927
_diffrn_reflns_Laue_measured_fraction_full 0.955
_diffrn_reflns_Laue_measured_fraction_max 0.932
_diffrn_reflns_limit_h_max 25
_diffrn_reflns_limit_h_min -25
_diffrn_reflns_limit_k_max 29
_diffrn_reflns_limit_k_min -29
_diffrn_reflns_limit_l_max 30
_diffrn_reflns_limit_l_min -30
_diffrn_reflns_number 241190
_diffrn_reflns_point_group_measured_fraction_full 0.955
_diffrn_reflns_point_group_measured_fraction_max 0.930
_diffrn_reflns_theta_full 25.242
_diffrn_reflns_theta_max 27.500
_diffrn_reflns_theta_min 2.006
_diffrn_source 'microfocus sealed X-ray tube'
_diffrn_source_type 'Incoatec I\mS microsource'
_diffrn_standards_number 0
_exptl_absorpt_coefficient_mu 0.747
_exptl_absorpt_correction_T_max 0.9527
_exptl_absorpt_correction_T_min 0.7718
_exptl_absorpt_correction_type integration
_exptl_absorpt_process_details
;
 SADABS-2016/2 (Krause et al., 2015) was used for absorption correction. 
  wR2(int) was 0.1709 before and 0.1024 after correction. The Ratio of 
  minimum to maximum transmission is 0.8101. The \l/2 correction factor is 
  Not present.
;
_exptl_crystal_colour colourless
_exptl_crystal_colour_primary colourless
_exptl_crystal_density_diffrn 1.265
_exptl_crystal_description prism
_exptl_crystal_F_000 4104
_exptl_crystal_preparation 'Magnetic properties'
_exptl_crystal_recrystallization_method 'Re-crystallisation from solvent: MeOH, MeOBu-t'
_exptl_crystal_size_max 0.431
_exptl_crystal_size_mid 0.094
_exptl_crystal_size_min 0.083
_refine_diff_density_max 1.870
_refine_diff_density_min -0.769
_refine_diff_density_rms 0.093
_refine_ls_abs_structure_details
;
 Flack x determined using 13729 quotients [(I+)-(I-)]/[(I+)+(I-)]
 (Parsons et al., 2013).
  x = 0.002(7) by classical fit to all intensities. 
 Hooft parameter y = 0.017(3).
;
_refine_ls_abs_structure_Flack 0.006(3)
_refine_ls_extinction_method none
_refine_ls_goodness_of_fit_ref 1.035
_refine_ls_hydrogen_treatment constr
_refine_ls_matrix_type full
_refine_ls_number_parameters 2493
_refine_ls_number_reflns 44258
_refine_ls_number_restraints 2191
_refine_ls_restrained_S_all 1.014
_refine_ls_R_factor_all 0.0763
_refine_ls_R_factor_gt 0.0501
_refine_ls_shift/su_max 0.005
_refine_ls_shift/su_mean 0.000
_refine_ls_structure_factor_coef Fsqd
_refine_ls_weighting_details 'w=1/[\s^2^(Fo^2^)+(0.0592P)^2^] where P=(Fo^2^+2Fc^2^)/3'
_refine_ls_weighting_scheme calc
_refine_ls_wR_factor_gt 0.1053
_refine_ls_wR_factor_ref 0.1135
_reflns_Friedel_coverage 0.948
_reflns_Friedel_fraction_full 0.954
_reflns_Friedel_fraction_max 0.929
_reflns_number_gt 35028
_reflns_number_total 44258
_reflns_threshold_expression 'I > 2\s(I)'
_cod_data_source_file c9cc07290j2.cif
_cod_data_source_block Eu(SS-L)3Cl3_19s002
_cod_depositor_comments
;
The following automatic conversions were performed:

data item '_diffrn_radiation_probe' value 'X-ray' was changed to
'x-ray' in accordance with the
/home/data/users/saulius/crontab/automatic-downloads/rss-feeds/RSC/lib/dictionaries/cif_core.dic
dictionary named 'cif_core.dic' version 2.4.2 last updated on
2011-04-26.

Automatic conversion script
Id: cif_fix_values 6909 2019-04-08 15:41:33Z antanas 
;
_cod_database_code 7124419
_shelx_shelxl_version_number 2018/3
_shelx_space_group_comment
;
The symmetry employed for this shelxl refinement is uniquely defined
by the following loop, which should always be used as a source of
symmetry information in preference to the above space-group names.
They are only intended as comments.
;
_shelx_estimated_absorpt_t_max 0.941
_shelx_estimated_absorpt_t_min 0.739
_olex2_refinement_description
;
1. Fixed Uiso
 At 1.2 times of:
  All C(H) groups, All C(H,H) groups, All N(H) groups, All N(H,H) groups
 At 1.5 times of:
  All C(H,H,H) groups, All C(H,H,H,H,H,H) groups, All O(H) groups, All O(H,H)
  groups
2. Restrained distances
 C14S-C14T = C14T-O6T = O6S-C14S
 1.4 with sigma of 0.01
 C89B-C88B \\sim C89-C88
 with sigma of 0.02
 C95-C90 \\sim C91-C90
 with sigma of 0.02
 C92-C91 \\sim C95-C94
 with sigma of 0.02
 C93-C92 \\sim C94-C93
 with sigma of 0.02
 O5T-C13S \\sim O5S-C13S
 with sigma of 0.02
 O5S-C13S \\sim O5T-C13S
 with sigma of 0.02
 C18-C16 \\sim C18B-C16
 with sigma of 0.02
 C19-C18 \\sim C23-C18
 with sigma of 0.02
 C23-C22 \\sim C20-C19
 with sigma of 0.02
 C22-C21 \\sim C21-C20
 with sigma of 0.02
 C81B-C80 \\sim C81-C80
 with sigma of 0.02
 C56-C58B \\sim C58-C56
 with sigma of 0.02
 C18'-C16' \\sim C18D-C16'
 with sigma of 0.01
 C9S-C7S \\sim C8S-C7S \\sim C7S-C10S
 with sigma of 0.02
 O11S-C16S \\sim O8S-C16S
 with sigma of 0.02
 C90D-C88' \\sim C90'-C88'
 with sigma of 0.01
3. Uiso/Uaniso restraints and constraints
C93 \\sim C93B: within 2A with sigma of 0.04 and sigma for terminal atoms of
0.08 within 2A
C94 \\sim C94B: within 2A with sigma of 0.04 and sigma for terminal atoms of
0.08 within 2A
C90 \\sim C90B: within 2A with sigma of 0.04 and sigma for terminal atoms of
0.08 within 2A
C91 \\sim C91B: within 2A with sigma of 0.04 and sigma for terminal atoms of
0.08 within 2A
C92 \\sim C92B: within 2A with sigma of 0.04 and sigma for terminal atoms of
0.08 within 2A
C88 \\sim C88B: within 2A with sigma of 0.04 and sigma for terminal atoms of
0.08 within 2A
O5S \\sim O5T: within 2A with sigma of 0.04 and sigma for terminal atoms of
0.08 within 2A
C22' \\sim C21D: within 2A with sigma of 0.04 and sigma for terminal atoms of
0.08 within 2A
C89 \\sim C89B: within 2A with sigma of 0.04 and sigma for terminal atoms of
0.08 within 2A
C18' \\sim C18D: within 2A with sigma of 0.04 and sigma for terminal atoms of
0.08 within 2A
C18 \\sim C18B: within 2A with sigma of 0.04 and sigma for terminal atoms of
0.08 within 2A
C63 \\sim C63B: within 2A with sigma of 0.04 and sigma for terminal atoms of
0.08 within 2A
C62 \\sim C62B: within 2A with sigma of 0.04 and sigma for terminal atoms of
0.08 within 2A
C91' \\sim C91D: within 2A with sigma of 0.04 and sigma for terminal atoms of
0.08 within 2A
C92' \\sim C92D: within 2A with sigma of 0.04 and sigma for terminal atoms of
0.08 within 2A
C90' \\sim C90D: within 2A with sigma of 0.04 and sigma for terminal atoms of
0.08 within 2A
C14T \\sim C14S: within 2A with sigma of 0.04 and sigma for terminal atoms of
0.08 within 2A
Uanis(C9) \\sim Ueq, Uanis(C8) \\sim Ueq: with sigma of 0.1 and sigma for
terminal atoms of 0.2
Uanis(Cl3B) \\sim Ueq: with sigma of 0.1 and sigma for terminal atoms of 0.2
Uanis(C58) = Uanis(C58B)
Uanis(C95) = Uanis(C95B)
Uanis(C18) = Uanis(C18B)
Uiso(C88B) = Uiso(C88)
Uiso(C89) = Uiso(C89B)
Uiso(C90B) = Uiso(C90)
4. Rigid body (RIGU) restrains
 C4, C8, C9, C10
 with sigma for 1-2 distances of 0.001 and sigma for 1-3 distances of 0.001
 All non-hydrogen atoms
 with sigma for 1-2 distances of 0.01 and sigma for 1-3 distances of 0.01
5. Others
 Fixed Sof: H9B(0.4) H9A(0.6) H16(0.7) H16A(0.3) H56(0.75) H56A(0.25)
 H80A(0.55) H80(0.45) C18(0.7) C19(0.7) H19(0.7) C20(0.7) H20(0.7) C21(0.7)
 H21(0.7) C22(0.7) H22(0.7) C23(0.7) H23(0.7) C58(0.75) C59(0.75) H59(0.75)
 C60(0.75) H60(0.75) C61(0.75) H61(0.75) C62(0.75) H62(0.75) C63(0.75)
 H63(0.75) C81B(0.45) H81A(0.45) H81B(0.45) H81C(0.45) C88(0.6) H88(0.6)
 C89(0.6) H89A(0.6) H89B(0.6) H89C(0.6) C90(0.6) C95(0.6) H95(0.6) C94(0.6)
 H94(0.6) C93(0.6) H93(0.6) C92(0.6) H92(0.6) C91(0.6) H91(0.6) C18B(0.3)
 C23B(0.3) H23B(0.3) C22B(0.3) H22B(0.3) C21B(0.3) H21B(0.3) C20B(0.3)
 H20B(0.3) C19B(0.3) H19B(0.3) C58B(0.25) C59B(0.25) H59B(0.25) C60B(0.25)
 H60B(0.25) C61B(0.25) H61B(0.25) C62B(0.25) H62B(0.25) C63B(0.25) H63B(0.25)
 C81(0.55) H81D(0.55) H81E(0.55) H81F(0.55) C88B(0.4) H88B(0.4) C89B(0.4)
 H89D(0.4) H89E(0.4) H89F(0.4) C90B(0.4) C95B(0.4) H95B(0.4) C94B(0.4)
 H94B(0.4) C93B(0.4) H93B(0.4) C92B(0.4) H92B(0.4) C91B(0.4) H91B(0.4)
 C18'(0.5) C19'(0.5) H19'(0.5) C20'(0.5) H20'(0.5) C21'(0.5) H21'(0.5)
 C22'(0.5) H22'(0.5) C23'(0.5) H23'(0.5) C90'(0.4) C91'(0.4) H91'(0.4)
 C92'(0.4) H92'(0.4) C93'(0.4) H93'(0.4) C94'(0.4) H94'(0.4) C95'(0.4)
 H95'(0.4) C18D(0.5) C23D(0.5) H23D(0.5) C22D(0.5) H22D(0.5) C21D(0.5)
 H21D(0.5) C20D(0.5) H20D(0.5) C19D(0.5) H19D(0.5) C90D(0.6) C95D(0.6)
 H95D(0.6) C94D(0.6) H94D(0.6) C93D(0.6) H93D(0.6) C92D(0.6) H92D(0.6)
 C91D(0.6) H91D(0.6) H13A(0.7) H13B(0.7) H13C(0.7) H13D(0.3) H13E(0.3)
 H13F(0.3) O5S(0.7) H5S(0.7) O5T(0.3) H5T(0.3) O6T(0.4) H6T(0.4) C14T(0.4)
 H14A(0.4) H14B(0.4) H14C(0.4) O8S(0.5) H8S(0.5) C16S(0.5) H16B(0.5) H16C(0.5)
 H16D(0.5) O7S(0.4) H7S(0.4) C15S(0.4) H15A(0.4) H15B(0.4) H15C(0.4) O8T(0.5)
 H8T(0.5) C16T(0.5) H16E(0.5) H16F(0.5) H16G(0.5) O7T(0.6) H7T(0.6) C15T(0.6)
 H15D(0.6) H15E(0.6) H15F(0.6) O6S(0.6) H6S(0.6) C14S(0.6) H14D(0.6) H14E(0.6)
 H14F(0.6) O9S(0.6) H9SD(0.6) H9SE(0.6) O10T(0.4) H10D(0.4) H10E(0.4) O11S(0.5)
 H11D(0.5) H11E(0.5) O10S(0.3) H10F(0.3) H10G(0.3) O9T(0.2) H9TA(0.2) H9TB(0.2)
 Cl3A(0.35) Cl6B(0.55) Cl3B(0.4) Cl6A(0.7)
6.a Riding coordinates:
 C81B(H81A,H81B,H81C), C88(H88), C89(H89A,H89B,H89C), C81(H81D,H81E,H81F),
 C6S(H6SA,H6SB,H6SC), C13S(H13A,H13B,H13C), C13S(H13D,H13E,H13F), O5S(H5S),
 O5T(H5T), O6T(H6T), C14T(H14A,H14B,H14C), O8S(H8S), C16S(H16B,H16C,H16D),
 O4S(H4S), O7S(H7S), C15S(H15A,H15B,H15C), O8T(H8T), C16T(H16E,H16F,H16G),
 O3S(H3S), O7T(H7T), C15T(H15D,H15E,H15F), O6S(H6S), C14S(H14D,H14E,H14F),
 O9S(H9SD,H9SE), O10T(H10D,H10E), O11S(H11D,H11E), O10S(H10F,H10G), O9T(H9TA,
 H9TB)
6.b Rotating group:
 C25(H25A,H25B,H25C), C57(H57A,H57B,H57C), C64(H64A,H64B,H64C), C96'(H96D,H96E,
 H96F)
6.c Ternary CH refined with riding coordinates:
 C16(H16), C16(H16A), C24(H24), C48(H48), C56(H56), C56(H56A), C80(H80A),
 C80(H80), C88B(H88B), C16'(H16'), C24'(H24'), C48'(H48'), C56'(H56'),
 C80'(H80'), C88'(H88')
6.d Me refined with riding coordinates:
 C89B(H89D,H89E,H89F), C8S(H8SA,H8SB,H8SC), C9S(H9SA,H9SB,H9SC), C10S(H10A,
 H10B,H10C)
6.e Aromatic/amide H refined with riding coordinates:
 N4(H4), N5(H5), N6(H6), N7(H7), N8(H8), N9(H9B), N9(H9A), C3(H3), C5(H5A),
 C11(H11), C12(H12), C14(H14), C15(H15), C27(H27), C28(H28), C29(H29), C30(H30),
  C31(H31), C35(H35), C37(H37), C51(H51), C52(H52), C53(H53), C54(H54),
 C55(H55), C67(H67), C69(H69), C75(H75), C76(H76), C78(H78), C79(H79), C83(H83),
  C84(H84), C85(H85), C86(H86), C87(H87), C19(H19), C20(H20), C21(H21),
 C22(H22), C23(H23), C43(H43), C44(H44), C46(H46), C47(H47), C59(H59), C60(H60),
  C61(H61), C62(H62), C63(H63), C95(H95), C94(H94), C93(H93), C92(H92),
 C91(H91), C23B(H23B), C22B(H22B), C21B(H21B), C20B(H20B), C19B(H19B),
 C59B(H59B), C60B(H60B), C61B(H61B), C62B(H62B), C63B(H63B), C95B(H95B),
 C94B(H94B), C93B(H93B), C92B(H92B), C91B(H91B), N4'(H4'), N5'(H5'), N6'(H6'),
 N7'(H7'), N8'(H8'), N9'(H9'), C3'(H3'), C5'(H5'A), C11'(H11'), C12'(H12'),
 C14'(H14'), C15'(H15'), C27'(H27'), C28'(H28'), C29'(H29'), C30'(H30'),
 C31'(H31'), C35'(H35'), C37'(H37'), C43'(H43'), C44'(H44'), C46'(H46'),
 C47'(H47'), C51'(H51'), C52'(H52'), C53'(H53'), C54'(H54'), C55'(H55'),
 C59'(H59'), C60'(H60'), C61'(H61'), C62'(H62'), C63'(H63'), C67'(H67'),
 C69'(H69'), C75'(H75'), C76'(H76'), C78'(H78'), C79'(H79'), C83'(H83'),
 C84'(H84'), C85'(H85'), C86'(H86'), C87'(H87'), C19'(H19'), C20'(H20'),
 C21'(H21'), C22'(H22'), C23'(H23'), C91'(H91'), C92'(H92'), C93'(H93'),
 C94'(H94'), C95'(H95'), C23D(H23D), C22D(H22D), C21D(H21D), C20D(H20D),
 C19D(H19D), C95D(H95D), C94D(H94D), C93D(H93D), C92D(H92D), C91D(H91D)
6.f Fitted hexagon refined as free rotating group:
 C90(C95,C94,C93,C92,C91), C18B(C23B,C22B,C21B,C20B,C19B), C58B(C59B,C60B,C61B,
 C62B,C63B), C90B(C95B,C94B,C93B,C92B,C91B), C18D(C23D,C22D,C21D,C20D,C19D),
 C90D(C95D,C94D,C93D,C92D,C91D)
6.g Idealised Me refined as rotating group:
 C17(H17A,H17B,H17C), C32(H32A,H32B,H32C), C49(H49A,H49B,H49C), C96(H96A,H96B,
 H96C), C17'(H17D,H17E,H17F), C25'(H25D,H25E,H25F), C32'(H32D,H32E,H32F),
 C49'(H49D,H49E,H49F), C57'(H57D,H57E,H57F), C64'(H64D,H64E,H64F), C81'(H81G,
 H81H,H81I), C89'(H89G,H89H,H89I), C1S(H1SA,H1SB,H1SC), C3S(H3SA,H3SB,H3SC),
 C4S(H4SA,H4SB,H4SC), C5S(H5SA,H5SB,H5SC), C12S(H12A,H12B,H12C), C11S(H11A,H11B,
 H11C)
;
_olex2_diffrn_ambient_temperature_device 'Oxford Cryosystems'
_olex2_submission_special_instructions 'No special instructions were received'

loop_
_space_group_symop_operation_xyz
'x, y, z'
'-x, y+1/2, -z'

loop_
_atom_site_label
_atom_site_type_symbol
_atom_site_fract_x
_atom_site_fract_y
_atom_site_fract_z
_atom_site_U_iso_or_equiv
_atom_site_adp_type
_atom_site_occupancy
_atom_site_site_symmetry_order
_atom_site_calc_flag
_atom_site_refinement_flags_posn
_atom_site_refinement_flags_adp
_atom_site_refinement_flags_occupancy
_atom_site_disorder_assembly
_atom_site_disorder_group
Eu Eu 0.27796(2) 0.37617(2) 0.03390(2) 0.01584(8) Uani 1 1 d . . . . .
O1 O 0.3911(2) 0.33743(18) 0.0363(2) 0.0204(10) Uani 1 1 d . . . . .
O2 O 0.1744(2) 0.3213(2) 0.0346(2) 0.0249(11) Uani 1 1 d . . . . .
O3 O 0.2543(2) 0.34244(18) -0.0658(2) 0.0205(10) Uani 1 1 d . . . . .
O4 O 0.3431(2) 0.46122(17) 0.07090(19) 0.0189(10) Uani 1 1 d . . . . .
O5 O 0.1948(2) 0.44859(19) -0.00757(19) 0.0212(10) Uani 1 1 d . . . . .
O6 O 0.3084(2) 0.34723(18) 0.1358(2) 0.0213(10) Uani 1 1 d . . . . .
O7 O 0.2312(4) -0.2034(3) -0.0242(4) 0.077(2) Uani 1 1 d . . . . .
O9 O -0.0611(3) 0.6609(3) 0.4023(2) 0.0523(16) Uani 1 1 d . . . . .
N1 N 0.2901(3) 0.2658(2) 0.0359(2) 0.0215(13) Uani 1 1 d . . . . .
N2 N 0.3309(2) 0.4333(2) -0.0409(2) 0.0147(11) Uani 1 1 d . . . . .
N3 N 0.2165(2) 0.4277(2) 0.1057(2) 0.0167(12) Uani 1 1 d . . . . .
N4 N 0.4678(3) 0.2664(2) 0.0310(2) 0.0252(13) Uani 1 1 d . . . . .
H4 H 0.476249 0.228881 0.030244 0.030 Uiso 1 1 calc R U . . .
N5 N 0.1174(3) 0.2387(3) 0.0499(3) 0.0366(16) Uani 1 1 d . . . . .
H5 H 0.119435 0.200752 0.054362 0.044 Uiso 1 1 calc R U . . .
N6 N 0.2582(3) 0.3413(2) -0.1621(2) 0.0211(12) Uani 1 1 d . . . . .
H6 H 0.271220 0.358449 -0.192083 0.025 Uiso 1 1 calc R U . . .
N7 N 0.4026(3) 0.5435(2) 0.0623(2) 0.0252(13) Uani 1 1 d . . . . .
H7 H 0.425156 0.564060 0.040316 0.030 Uiso 1 1 calc R U . . .
N8 N 0.1242(3) 0.5238(3) -0.0039(3) 0.0448(18) Uani 1 1 d . . . . .
H8 H 0.101077 0.544733 0.017262 0.054 Uiso 1 1 calc R U . . .
N9 N 0.3005(3) 0.3472(2) 0.2317(2) 0.0228(12) Uani 1 1 d . . . . .
H9B H 0.278932 0.359526 0.259101 0.027 Uiso 0.4 1 calc R U P A 2
H9A H 0.287746 0.365644 0.261098 0.027 Uiso 0.6 1 calc R U P B 1
C1 C 0.4057(3) 0.2840(3) 0.0331(3) 0.0217(14) Uani 1 1 d . . . . .
C2 C 0.3497(3) 0.2404(3) 0.0326(3) 0.0235(15) Uani 1 1 d . . . . .
C3 C 0.3558(4) 0.1803(3) 0.0269(3) 0.0307(17) Uani 1 1 d . . . . .
H3 H 0.398824 0.163196 0.025023 0.037 Uiso 1 1 calc R U . . .
C4 C 0.2988(4) 0.1467(3) 0.0241(4) 0.0391(19) Uani 1 1 d . . . . .
C5 C 0.2361(4) 0.1725(3) 0.0288(4) 0.0377(19) Uani 1 1 d . . . . .
H5A H 0.196186 0.149632 0.028499 0.045 Uiso 1 1 calc R U . . .
C6 C 0.2345(3) 0.2328(3) 0.0341(3) 0.0255(15) Uani 1 1 d . . . . .
C7 C 0.1719(4) 0.2673(3) 0.0397(3) 0.0285(17) Uani 1 1 d . . . . .
C8 C 0.3044(5) 0.0783(4) 0.0214(5) 0.066(3) Uani 1 1 d . U . . .
C9 C 0.2871(5) 0.0333(4) 0.0092(5) 0.051(2) Uani 1 1 d . U . . .
C10 C 0.2724(5) -0.0271(3) -0.0013(5) 0.051(2) Uani 1 1 d . . . . .
C11 C 0.3073(6) -0.0694(4) 0.0352(5) 0.067(3) Uani 1 1 d . . . . .
H11 H 0.343730 -0.058228 0.066473 0.081 Uiso 1 1 calc R U . . .
C12 C 0.2910(5) -0.1258(5) 0.0276(5) 0.060(3) Uani 1 1 d . . . . .
H12 H 0.313268 -0.153662 0.055323 0.072 Uiso 1 1 calc R U . . .
C13 C 0.2441(5) -0.1429(3) -0.0182(5) 0.050(2) Uani 1 1 d . . . . .
C14 C 0.2065(5) -0.1032(4) -0.0597(5) 0.056(3) Uani 1 1 d . . . . .
H14 H 0.172600 -0.115857 -0.092298 0.068 Uiso 1 1 calc R U . . .
C15 C 0.2225(5) -0.0441(4) -0.0495(6) 0.064(3) Uani 1 1 d . . . . .
H15 H 0.199087 -0.015599 -0.075840 0.077 Uiso 1 1 calc R U . . .
C16 C 0.5240(3) 0.3080(3) 0.0298(3) 0.0289(16) Uani 1 1 d D . . . .
H16 H 0.515693 0.344700 0.050444 0.035 Uiso 0.7 1 calc R U P C 1
H16A H 0.515964 0.340008 0.056887 0.035 Uiso 0.3 1 calc R U P D 2
C17 C 0.5913(3) 0.2807(4) 0.0604(4) 0.0382(19) Uani 1 1 d . . . . .
H17A H 0.595292 0.241749 0.044346 0.057 Uiso 1 1 calc R U . . .
H17B H 0.592527 0.278017 0.102913 0.057 Uiso 1 1 calc R U . . .
H17C H 0.629616 0.304854 0.053650 0.057 Uiso 1 1 calc R U . . .
C24 C 0.0541(4) 0.2693(4) 0.0539(4) 0.040(2) Uani 1 1 d . . . . .
H24 H 0.042497 0.295851 0.019074 0.048 Uiso 1 1 calc R U . . .
C25 C -0.0031(4) 0.2249(4) 0.0491(4) 0.049(2) Uani 1 1 d . . . . .
H25A H 0.009902 0.195224 0.079769 0.074 Uiso 1 1 d R U . . .
H25B H -0.010758 0.206519 0.010112 0.074 Uiso 1 1 d R U . . .
H25C H -0.045272 0.244294 0.054461 0.074 Uiso 1 1 d R U . . .
C26 C 0.0600(4) 0.3062(3) 0.1097(4) 0.0386(19) Uani 1 1 d . . . . .
C27 C 0.0987(4) 0.2893(4) 0.1629(4) 0.041(2) Uani 1 1 d . . . . .
H27 H 0.125800 0.255017 0.165361 0.049 Uiso 1 1 calc R U . . .
C28 C 0.0984(4) 0.3226(4) 0.2140(4) 0.047(2) Uani 1 1 d . . . . .
H28 H 0.126161 0.311245 0.250718 0.057 Uiso 1 1 calc R U . . .
C29 C 0.0590(4) 0.3703(4) 0.2108(5) 0.054(2) Uani 1 1 d . . . . .
H29 H 0.058868 0.392554 0.245373 0.065 Uiso 1 1 calc R U . . .
C30 C 0.0191(5) 0.3871(4) 0.1584(5) 0.061(3) Uani 1 1 d . . . . .
H30 H -0.009302 0.420488 0.156879 0.073 Uiso 1 1 calc R U . . .
C31 C 0.0197(5) 0.3556(4) 0.1071(5) 0.052(2) Uani 1 1 d . . . . .
H31 H -0.007334 0.367945 0.070439 0.063 Uiso 1 1 calc R U . . .
C32 C 0.1870(6) -0.2211(6) -0.0745(5) 0.097(5) Uani 1 1 d . . . . .
H32A H 0.142329 -0.202321 -0.076772 0.146 Uiso 1 1 calc R U . . .
H32B H 0.181352 -0.263422 -0.073589 0.146 Uiso 1 1 calc R U . . .
H32C H 0.205645 -0.210353 -0.109164 0.146 Uiso 1 1 calc R U . . .
C33 C 0.2750(3) 0.3639(2) -0.1092(3) 0.0176(14) Uani 1 1 d . . . . .
C34 C 0.3212(3) 0.4167(3) -0.0976(3) 0.0182(13) Uani 1 1 d . . . . .
C35 C 0.3500(3) 0.4459(3) -0.1392(3) 0.0222(14) Uani 1 1 d . . . . .
H35 H 0.343300 0.432343 -0.178778 0.027 Uiso 1 1 calc R U . . .
C36 C 0.3890(3) 0.4954(3) -0.1216(3) 0.0246(15) Uani 1 1 d . . . . .
C37 C 0.3995(3) 0.5125(3) -0.0627(3) 0.0229(15) Uani 1 1 d . . . . .
H37 H 0.427171 0.545413 -0.049280 0.028 Uiso 1 1 calc R U . . .
C38 C 0.3688(3) 0.4808(3) -0.0236(3) 0.0179(13) Uani 1 1 d . . . . .
C39 C 0.3708(3) 0.4952(3) 0.0403(3) 0.0209(14) Uani 1 1 d . . . . .
C40 C 0.4164(4) 0.5328(3) -0.1635(3) 0.0294(17) Uani 1 1 d . . . . .
C41 C 0.4296(4) 0.5735(3) -0.1901(3) 0.0307(17) Uani 1 1 d . . . . .
C48 C 0.2182(3) 0.2880(3) -0.1715(3) 0.0272(16) Uani 1 1 d . . . . .
H48 H 0.183732 0.289909 -0.145505 0.033 Uiso 1 1 calc R U . . .
C49 C 0.1779(4) 0.2854(3) -0.2356(3) 0.0346(18) Uani 1 1 d . . . . .
H49A H 0.210118 0.284158 -0.262535 0.052 Uiso 1 1 calc R U . . .
H49B H 0.148669 0.319872 -0.244081 0.052 Uiso 1 1 calc R U . . .
H49C H 0.149210 0.250388 -0.241034 0.052 Uiso 1 1 calc R U . . .
C50 C 0.2620(4) 0.2341(3) -0.1536(3) 0.0302(17) Uani 1 1 d . . . . .
C51 C 0.3333(4) 0.2355(3) -0.1411(3) 0.0362(18) Uani 1 1 d . . . . .
H51 H 0.356210 0.271085 -0.144832 0.043 Uiso 1 1 calc R U . . .
C52 C 0.3714(5) 0.1869(4) -0.1236(4) 0.046(2) Uani 1 1 d . . . . .
H52 H 0.420028 0.189581 -0.113635 0.055 Uiso 1 1 calc R U . . .
C53 C 0.3402(5) 0.1342(4) -0.1201(4) 0.055(2) Uani 1 1 d . . . . .
H53 H 0.367180 0.100282 -0.109427 0.066 Uiso 1 1 calc R U . . .
C54 C 0.2698(5) 0.1307(4) -0.1323(4) 0.057(2) Uani 1 1 d . . . . .
H54 H 0.247705 0.094418 -0.129926 0.069 Uiso 1 1 calc R U . . .
C55 C 0.2306(4) 0.1812(3) -0.1482(4) 0.042(2) Uani 1 1 d . . . . .
H55 H 0.181879 0.178963 -0.155413 0.050 Uiso 1 1 calc R U . . .
C56 C 0.4013(4) 0.5639(3) 0.1230(3) 0.0309(17) Uani 1 1 d D . . . .
H56 H 0.393380 0.528655 0.146104 0.037 Uiso 0.75 1 calc R U P E 1
H56A H 0.385736 0.532676 0.147435 0.037 Uiso 0.25 1 calc R U P F 2
C57 C 0.4730(4) 0.5863(4) 0.1510(4) 0.050(2) Uani 1 1 d . . . . .
H57A H 0.483076 0.621200 0.129877 0.074 Uiso 1 1 d R U . . .
H57B H 0.507178 0.556264 0.148388 0.074 Uiso 1 1 d R U . . .
H57C H 0.474695 0.595965 0.192582 0.074 Uiso 1 1 d R U . . .
C65 C 0.1632(3) 0.4802(3) 0.0211(3) 0.0257(16) Uani 1 1 d . . . . .
C66 C 0.1708(3) 0.4698(3) 0.0866(3) 0.0223(14) Uani 1 1 d . . . . .
C67 C 0.1376(4) 0.5005(3) 0.1249(3) 0.0302(17) Uani 1 1 d . . . . .
H67 H 0.104441 0.529406 0.110199 0.036 Uiso 1 1 calc R U . . .
C68 C 0.1541(3) 0.4877(3) 0.1849(3) 0.0250(16) Uani 1 1 d . . . . .
C69 C 0.2012(3) 0.4449(3) 0.2052(3) 0.0227(14) Uani 1 1 d . . . . .
H69 H 0.213204 0.435622 0.246112 0.027 Uiso 1 1 calc R U . . .
C70 C 0.2309(3) 0.4153(3) 0.1636(3) 0.0180(13) Uani 1 1 d . . . . .
C71 C 0.2818(3) 0.3668(3) 0.1769(3) 0.0168(13) Uani 1 1 d . . . . .
C72 C 0.1184(4) 0.5199(3) 0.2260(4) 0.0322(18) Uani 1 1 d . . . . .
C73 C 0.0888(4) 0.5461(3) 0.2552(3) 0.0328(18) Uani 1 1 d . . . . .
C74 C 0.0495(4) 0.5771(3) 0.2922(3) 0.0298(17) Uani 1 1 d . . . . .
C75 C 0.0743(4) 0.5851(3) 0.3516(3) 0.0342(18) Uani 1 1 d . . . . .
H75 H 0.118783 0.570728 0.368386 0.041 Uiso 1 1 calc R U . . .
C76 C 0.0382(4) 0.6125(4) 0.3874(4) 0.043(2) Uani 1 1 d . . . . .
H76 H 0.056776 0.616865 0.428446 0.052 Uiso 1 1 calc R U . . .
C77 C -0.0272(3) 0.6343(4) 0.3627(3) 0.0358(17) Uani 1 1 d . . . . .
C78 C -0.0518(4) 0.6295(4) 0.3023(3) 0.0428(19) Uani 1 1 d . . . . .
H78 H -0.095113 0.645836 0.285033 0.051 Uiso 1 1 calc R U . . .
C79 C -0.0132(4) 0.6009(3) 0.2668(4) 0.0386(19) Uani 1 1 d . . . . .
H79 H -0.030144 0.597775 0.225462 0.046 Uiso 1 1 calc R U . . .
C80 C 0.1195(4) 0.5374(4) -0.0672(3) 0.041(2) Uani 1 1 d D . . . .
H80A H 0.116499 0.498998 -0.087821 0.049 Uiso 0.55 1 calc R U P G 2
H80 H 0.103019 0.504168 -0.094272 0.049 Uiso 0.45 1 calc R U P H 1
C82 C 0.1857(4) 0.5665(3) -0.0790(3) 0.0373(19) Uani 1 1 d . . . . .
C83 C 0.2035(4) 0.5579(4) -0.1331(4) 0.052(2) Uani 1 1 d . . . . .
H83 H 0.175736 0.532793 -0.160662 0.063 Uiso 1 1 calc R U . . .
C84 C 0.2584(5) 0.5835(5) -0.1489(4) 0.063(3) Uani 1 1 d . . . . .
H84 H 0.269190 0.575770 -0.186393 0.075 Uiso 1 1 calc R U . . .
C85 C 0.2985(5) 0.6211(5) -0.1094(5) 0.062(3) Uani 1 1 d . . . . .
H85 H 0.336841 0.640217 -0.119672 0.074 Uiso 1 1 calc R U . . .
C86 C 0.2821(5) 0.6305(4) -0.0550(5) 0.069(3) Uani 1 1 d . . . . .
H86 H 0.309594 0.656174 -0.027873 0.083 Uiso 1 1 calc R U . . .
C87 C 0.2244(5) 0.6022(4) -0.0384(4) 0.056(3) Uani 1 1 d . . . . .
H87 H 0.213669 0.608207 -0.000638 0.067 Uiso 1 1 calc R U . . .
C96 C -0.1318(5) 0.6760(5) 0.3793(4) 0.072(3) Uani 1 1 d . . . . .
H96A H -0.153256 0.688733 0.411824 0.108 Uiso 1 1 calc R U . . .
H96B H -0.156379 0.641950 0.360101 0.108 Uiso 1 1 calc R U . . .
H96C H -0.133990 0.707480 0.350495 0.108 Uiso 1 1 calc R U . . .
O8 O 0.4292(3) 0.7738(3) -0.3277(3) 0.0592(17) Uani 1 1 d . . . I 1
C18 C 0.5265(6) 0.3211(4) -0.0362(5) 0.029(3) Uani 0.7 1 d D U P J 1
C19 C 0.5155(5) 0.3762(6) -0.0582(6) 0.052(3) Uani 0.7 1 d D . P J 1
H19 H 0.505126 0.406108 -0.033026 0.063 Uiso 0.7 1 calc R U P J 1
C20 C 0.5191(8) 0.3903(7) -0.1164(9) 0.066(5) Uani 0.7 1 d D . P J 1
H20 H 0.513271 0.429304 -0.129929 0.079 Uiso 0.7 1 calc R U P J 1
C21 C 0.5308(6) 0.3478(7) -0.1525(7) 0.064(4) Uani 0.7 1 d D . P J 1
H21 H 0.531751 0.356556 -0.192535 0.076 Uiso 0.7 1 calc R U P J 1
C22 C 0.5411(7) 0.2932(7) -0.1330(6) 0.059(4) Uani 0.7 1 d D . P J 1
H22 H 0.550099 0.263410 -0.158895 0.070 Uiso 0.7 1 calc R U P J 1
C23 C 0.5386(6) 0.2801(5) -0.0745(5) 0.038(3) Uani 0.7 1 d D . P J 1
H23 H 0.545598 0.241036 -0.061333 0.045 Uiso 0.7 1 calc R U P J 1
C42 C 0.4382(3) 0.6250(3) -0.2232(3) 0.0295(15) Uani 1 1 d . . . I 1
C43 C 0.4634(4) 0.6762(4) -0.1955(4) 0.049(2) Uani 1 1 d . . . I 1
H43 H 0.481022 0.677094 -0.154133 0.059 Uiso 1 1 calc R U . I 1
C44 C 0.4624(4) 0.7274(3) -0.2303(4) 0.046(2) Uani 1 1 d . . . I 1
H44 H 0.479594 0.762952 -0.212289 0.055 Uiso 1 1 calc R U . I 1
C45 C 0.4363(4) 0.7249(4) -0.2903(4) 0.042(2) Uani 1 1 d . . . I 1
C46 C 0.4151(4) 0.6742(4) -0.3180(4) 0.043(2) Uani 1 1 d . . . I 1
H46 H 0.399764 0.672916 -0.359641 0.051 Uiso 1 1 calc R U . I 1
C47 C 0.4164(3) 0.6256(4) -0.2851(3) 0.0360(17) Uani 1 1 d . . . I 1
H47 H 0.401846 0.590096 -0.304615 0.043 Uiso 1 1 calc R U . I 1
C58 C 0.3389(6) 0.6035(4) 0.1212(6) 0.035(3) Uani 0.75 1 d D . P K 1
C59 C 0.3376(8) 0.6587(5) 0.0965(6) 0.056(4) Uani 0.75 1 d . . P K 1
H59 H 0.375801 0.671912 0.081202 0.067 Uiso 0.75 1 calc R U P K 1
C60 C 0.2812(8) 0.6943(5) 0.0939(6) 0.068(4) Uani 0.75 1 d . . P K 1
H60 H 0.280010 0.730980 0.074805 0.081 Uiso 0.75 1 calc R U P K 1
C61 C 0.2291(8) 0.6783(6) 0.1175(7) 0.056(4) Uani 0.75 1 d . . P K 1
H61 H 0.191940 0.704355 0.117112 0.068 Uiso 0.75 1 calc R U P K 1
C62 C 0.2282(7) 0.6239(6) 0.1428(7) 0.058(4) Uani 0.75 1 d . U P K 1
H62 H 0.190324 0.612040 0.159347 0.069 Uiso 0.75 1 calc R U P K 1
C63 C 0.2834(7) 0.5870(6) 0.1436(7) 0.048(4) Uani 0.75 1 d . U P K 1
H63 H 0.282656 0.549234 0.160195 0.057 Uiso 0.75 1 calc R U P K 1
C64 C 0.4305(5) 0.8281(4) -0.3021(5) 0.062(3) Uani 1 1 d . . . I 1
H64A H 0.472387 0.833019 -0.273349 0.092 Uiso 1 1 d R U . I 1
H64B H 0.426176 0.857819 -0.332001 0.092 Uiso 1 1 d R U . I 1
H64C H 0.392465 0.830839 -0.282220 0.092 Uiso 1 1 d R U . I 1
C81B C 0.0710(9) 0.5929(8) -0.0783(9) 0.044(5) Uiso 0.45 1 d D . P L 1
H81A H 0.065186 0.604865 -0.119706 0.067 Uiso 0.45 1 d R U P L 1
H81B H 0.026146 0.583305 -0.069476 0.067 Uiso 0.45 1 d R U P L 1
H81C H 0.091906 0.624665 -0.052596 0.067 Uiso 0.45 1 d R U P L 1
C88 C 0.3428(7) 0.2946(6) 0.2431(6) 0.022(2) Uiso 0.6 1 d D U P M 1
H88 H 0.375203 0.294632 0.216258 0.027 Uiso 0.6 1 d R U P M 1
C89 C 0.3846(7) 0.2974(6) 0.3069(6) 0.026(2) Uiso 0.6 1 d D U P M 1
H89A H 0.412364 0.263376 0.315847 0.039 Uiso 0.6 1 d R U P M 1
H89B H 0.353824 0.300186 0.333977 0.039 Uiso 0.6 1 d R U P M 1
H89C H 0.413434 0.331076 0.310907 0.039 Uiso 0.6 1 d R U P M 1
C90 C 0.3019(6) 0.2396(5) 0.2325(6) 0.032(3) Uiso 0.6 1 d DG U P M 1
C95 C 0.2476(8) 0.2302(7) 0.2610(9) 0.044(4) Uani 0.6 1 d DG . P M 1
H95 H 0.237154 0.258147 0.288072 0.053 Uiso 0.6 1 calc R U P M 1
C94 C 0.2085(10) 0.1798(9) 0.2497(11) 0.064(6) Uani 0.6 1 d DG U P M 1
H94 H 0.171377 0.173367 0.269176 0.077 Uiso 0.6 1 calc R U P M 1
C93 C 0.2237(10) 0.1388(7) 0.2101(11) 0.098(9) Uani 0.6 1 d DG U P M 1
H93 H 0.197018 0.104430 0.202402 0.117 Uiso 0.6 1 calc R U P M 1
C92 C 0.2780(10) 0.1483(6) 0.1816(9) 0.099(10) Uani 0.6 1 d DG U P M 1
H92 H 0.288435 0.120273 0.154523 0.119 Uiso 0.6 1 calc R U P M 1
C91 C 0.3171(8) 0.1986(6) 0.1929(7) 0.073(7) Uani 0.6 1 d DG U P M 1
H91 H 0.354213 0.205053 0.173419 0.087 Uiso 0.6 1 calc R U P M 1
C18B C 0.5174(14) 0.3363(8) -0.0286(7) 0.029(3) Uani 0.3 1 d DG U P J 2
C23B C 0.5035(13) 0.3037(7) -0.0803(10) 0.051(8) Uiso 0.3 1 d G . P J 2
H23B H 0.494340 0.263293 -0.078708 0.061 Uiso 0.3 1 calc R U P J 2
C22B C 0.5030(13) 0.3303(10) -0.1344(8) 0.065(10) Uiso 0.3 1 d G . P J 2
H22B H 0.493449 0.308102 -0.169766 0.078 Uiso 0.3 1 calc R U P J 2
C21B C 0.5163(15) 0.3895(10) -0.1368(7) 0.051(13) Uiso 0.3 1 d G . P J 2
H21B H 0.515987 0.407676 -0.173729 0.062 Uiso 0.3 1 calc R U P J 2
C20B C 0.5303(12) 0.4220(7) -0.0850(9) 0.052(9) Uiso 0.3 1 d G . P J 2
H20B H 0.539414 0.462443 -0.086635 0.063 Uiso 0.3 1 calc R U P J 2
C19B C 0.5308(12) 0.3954(8) -0.0309(7) 0.036(8) Uiso 0.3 1 d G . P J 2
H19B H 0.540305 0.417635 0.004424 0.043 Uiso 0.3 1 calc R U P J 2
C58B C 0.3587(14) 0.6173(8) 0.1209(15) 0.035(3) Uani 0.25 1 d DG . P K 2
C59B C 0.3794(9) 0.6748(9) 0.1185(12) 0.031(7) Uiso 0.25 1 d G . P K 2
H59B H 0.425483 0.683501 0.116130 0.037 Uiso 0.25 1 calc R U P K 2
C60B C 0.3327(12) 0.7195(7) 0.1197(11) 0.049(9) Uiso 0.25 1 d G . P K 2
H60B H 0.346885 0.758809 0.118072 0.059 Uiso 0.25 1 calc R U P K 2
C61B C 0.2654(11) 0.7067(11) 0.1232(14) 0.054(11) Uiso 0.25 1 d G . P K 2
H61B H 0.233449 0.737314 0.123990 0.064 Uiso 0.25 1 calc R U P K 2
C62B C 0.2447(11) 0.6492(13) 0.1256(16) 0.064(14) Uani 0.25 1 d G U P K 2
H62B H 0.198611 0.640512 0.127967 0.077 Uiso 0.25 1 calc R U P K 2
C63B C 0.2914(15) 0.6045(9) 0.1244(17) 0.056(13) Uani 0.25 1 d G U P K 2
H63B H 0.277209 0.565203 0.126024 0.068 Uiso 0.25 1 calc R U P K 2
C81 C 0.0521(7) 0.5685(7) -0.0926(7) 0.039(4) Uiso 0.55 1 d D . P L 2
H81D H 0.049950 0.577144 -0.134416 0.059 Uiso 0.55 1 d R U P L 2
H81E H 0.013400 0.543474 -0.088596 0.059 Uiso 0.55 1 d R U P L 2
H81F H 0.049690 0.604824 -0.070926 0.059 Uiso 0.55 1 d R U P L 2
C88B C 0.3580(10) 0.3045(9) 0.2477(8) 0.022(2) Uiso 0.4 1 d D U P M 2
H88B H 0.391707 0.311828 0.221781 0.027 Uiso 0.4 1 calc R U P M 2
C89B C 0.3949(11) 0.3122(9) 0.3117(8) 0.026(2) Uiso 0.4 1 d D U P M 2
H89D H 0.432233 0.283759 0.321202 0.039 Uiso 0.4 1 calc R U P M 2
H89E H 0.413866 0.351546 0.317362 0.039 Uiso 0.4 1 calc R U P M 2
H89F H 0.362350 0.306152 0.337858 0.039 Uiso 0.4 1 calc R U P M 2
C90B C 0.3244(8) 0.2447(8) 0.2311(9) 0.032(3) Uiso 0.4 1 d G U P M 2
C95B C 0.2659(12) 0.2309(13) 0.2525(14) 0.044(4) Uani 0.4 1 d G . P M 2
H95B H 0.247176 0.258280 0.275696 0.053 Uiso 0.4 1 calc R U P M 2
C94B C 0.2347(16) 0.1770(14) 0.2401(19) 0.079(11) Uani 0.4 1 d G U P M 2
H94B H 0.194772 0.167538 0.254732 0.095 Uiso 0.4 1 calc R U P M 2
C93B C 0.2621(16) 0.1369(11) 0.206(2) 0.116(17) Uani 0.4 1 d G U P M 2
H93B H 0.240836 0.100059 0.197700 0.139 Uiso 0.4 1 calc R U P M 2
C92B C 0.3206(15) 0.1507(11) 0.1848(17) 0.096(13) Uani 0.4 1 d G U P M 2
H92B H 0.339304 0.123320 0.161630 0.116 Uiso 0.4 1 calc R U P M 2
C91B C 0.3517(11) 0.2046(11) 0.1972(12) 0.078(11) Uani 0.4 1 d G U P M 2
H91B H 0.391709 0.214062 0.182593 0.094 Uiso 0.4 1 calc R U P M 2
Eu' Eu 0.23289(2) 0.63062(2) 0.53670(2) 0.01672(8) Uani 1 1 d . . . . .
O1' O 0.2000(2) 0.67259(19) 0.4392(2) 0.0237(10) Uani 1 1 d . . . . .
O2' O 0.2462(2) 0.68131(18) 0.6309(2) 0.0226(10) Uani 1 1 d . . . . .
O3' O 0.1136(2) 0.64263(17) 0.54109(19) 0.0217(10) Uani 1 1 d . . . . .
O4' O 0.3127(2) 0.56416(18) 0.5949(2) 0.0201(10) Uani 1 1 d . . . . .
O5' O 0.1848(2) 0.54372(18) 0.4865(2) 0.0214(10) Uani 1 1 d . . . . .
O6' O 0.3415(2) 0.67536(19) 0.5289(2) 0.0234(10) Uani 1 1 d . . . . .
O7' O 0.2712(3) 1.2085(2) 0.4680(3) 0.0403(15) Uani 1 1 d . . . . .
O8' O -0.0463(3) 0.3350(4) 0.9359(3) 0.083(3) Uani 1 1 d . . . . .
O9' O 0.5760(2) 0.4109(2) 0.1333(2) 0.0406(13) Uani 1 1 d . . . . .
N1' N 0.2204(3) 0.7413(2) 0.5327(2) 0.0179(12) Uani 1 1 d . . . . .
N2' N 0.1875(3) 0.5674(2) 0.6115(2) 0.0176(12) Uani 1 1 d . . . . .
N3' N 0.3019(3) 0.5807(2) 0.4677(2) 0.0173(12) Uani 1 1 d . . . . .
N4' N 0.1851(3) 0.7470(3) 0.3737(3) 0.0314(14) Uani 1 1 d . . . . .
H4' H 0.181724 0.784883 0.368406 0.038 Uiso 1 1 calc R U . . .
N5' N 0.2439(3) 0.7608(2) 0.6885(2) 0.0228(13) Uani 1 1 d . . . . .
H5' H 0.244075 0.798975 0.690074 0.027 Uiso 1 1 calc R U . . .
N6' N 0.0247(2) 0.6378(2) 0.5878(2) 0.0227(12) Uani 1 1 d . . . . .
H6' H 0.006892 0.621785 0.615836 0.027 Uiso 1 1 calc R U . . .
N7' N 0.3402(2) 0.4846(2) 0.6511(2) 0.0201(12) Uani 1 1 d . . . . .
H7' H 0.329050 0.460305 0.677021 0.024 Uiso 1 1 calc R U . . .
N8' N 0.1819(3) 0.4668(2) 0.4249(2) 0.0218(12) Uani 1 1 d . . . . .
H8' H 0.200772 0.448527 0.398793 0.026 Uiso 1 1 calc R U . . .
N9' N 0.4410(3) 0.6816(2) 0.4972(3) 0.0260(13) Uani 1 1 d . . . . .
H9' H 0.469619 0.664814 0.477865 0.031 Uiso 1 1 calc R U . . .
C1' C 0.1975(3) 0.7265(3) 0.4285(3) 0.0239(15) Uani 1 1 d . . . . .
C2' C 0.2102(3) 0.7678(3) 0.4795(3) 0.0195(14) Uani 1 1 d . . . . .
C3' C 0.2136(3) 0.8282(3) 0.4750(3) 0.0259(15) Uani 1 1 d . . . . .
H3' H 0.207038 0.846555 0.437419 0.031 Uiso 1 1 calc R U . . .
C4' C 0.2269(3) 0.8614(3) 0.5272(3) 0.0234(16) Uani 1 1 d . . . . .
C5' C 0.2374(3) 0.8331(3) 0.5815(3) 0.0250(15) Uani 1 1 d . . . . .
H5'A H 0.247106 0.854509 0.617414 0.030 Uiso 1 1 calc R U . . .
C6' C 0.2334(3) 0.7728(3) 0.5819(3) 0.0206(14) Uani 1 1 d . . . . .
C7' C 0.2420(3) 0.7351(3) 0.6366(3) 0.0180(14) Uani 1 1 d . . . . .
C8' C 0.2299(3) 0.9242(3) 0.5226(3) 0.0274(16) Uani 1 1 d . . . . .
C9' C 0.2336(4) 0.9731(3) 0.5144(4) 0.0362(18) Uani 1 1 d . . . . .
C10' C 0.2401(4) 1.0346(3) 0.5013(3) 0.0277(16) Uani 1 1 d . . . . .
C11' C 0.2533(4) 1.0754(3) 0.5475(4) 0.0326(17) Uani 1 1 d . . . . .
H11' H 0.255599 1.064122 0.587382 0.039 Uiso 1 1 calc R U . . .
C12' C 0.2625(3) 1.1320(4) 0.5329(3) 0.0304(15) Uani 1 1 d . . . . .
H12' H 0.271220 1.160093 0.563669 0.037 Uiso 1 1 calc R U . . .
C13' C 0.2599(4) 1.1501(3) 0.4763(4) 0.0302(17) Uani 1 1 d . . . . .
C14' C 0.2471(4) 1.1101(3) 0.4314(4) 0.044(2) Uani 1 1 d . . . . .
H14' H 0.245228 1.122204 0.391828 0.052 Uiso 1 1 calc R U . . .
C15' C 0.2370(4) 1.0526(3) 0.4434(4) 0.041(2) Uani 1 1 d . . . . .
H15' H 0.227790 1.025118 0.412096 0.049 Uiso 1 1 calc R U . . .
C16' C 0.1768(4) 0.7086(3) 0.3205(3) 0.0363(19) Uani 1 1 d D . . . .
H16' H 0.163242 0.668760 0.331190 0.044 Uiso 1 1 calc R U . N 1
C17' C 0.1227(6) 0.7321(5) 0.2719(4) 0.068(3) Uani 1 1 d . . . . .
H17D H 0.136418 0.770746 0.260654 0.102 Uiso 1 1 calc R U . . .
H17E H 0.079208 0.735014 0.285416 0.102 Uiso 1 1 calc R U . . .
H17F H 0.117065 0.706072 0.237716 0.102 Uiso 1 1 calc R U . . .
C24' C 0.2458(3) 0.7273(3) 0.7441(3) 0.0258(15) Uani 1 1 d . . . . .
H24' H 0.266425 0.688424 0.739523 0.031 Uiso 1 1 calc R U . . .
C25' C 0.2913(4) 0.7580(3) 0.7954(3) 0.0362(18) Uani 1 1 d . . . . .
H25D H 0.272159 0.796503 0.800685 0.054 Uiso 1 1 calc R U . . .
H25E H 0.337501 0.762399 0.787347 0.054 Uiso 1 1 calc R U . . .
H25F H 0.293574 0.735133 0.831547 0.054 Uiso 1 1 calc R U . . .
C26' C 0.1738(3) 0.7178(3) 0.7545(3) 0.0240(15) Uani 1 1 d . . . . .
C27' C 0.1364(4) 0.7634(3) 0.7714(4) 0.0372(19) Uani 1 1 d . . . . .
H27' H 0.155115 0.801528 0.774771 0.045 Uiso 1 1 calc R U . . .
C28' C 0.0709(4) 0.7534(4) 0.7835(4) 0.043(2) Uani 1 1 d . . . . .
H28' H 0.046145 0.784299 0.796647 0.051 Uiso 1 1 calc R U . . .
C29' C 0.0432(4) 0.6993(4) 0.7764(4) 0.046(2) Uani 1 1 d . . . . .
H29' H -0.001570 0.692959 0.783621 0.055 Uiso 1 1 calc R U . . .
C30' C 0.0782(4) 0.6541(3) 0.7591(3) 0.0368(18) Uani 1 1 d . . . . .
H30' H 0.058382 0.616386 0.754965 0.044 Uiso 1 1 calc R U . . .
C31' C 0.1449(3) 0.6634(3) 0.7472(3) 0.0297(16) Uani 1 1 d . . . . .
H31' H 0.169309 0.632135 0.734306 0.036 Uiso 1 1 calc R U . . .
C32' C 0.2675(5) 1.2288(3) 0.4087(4) 0.049(2) Uani 1 1 d . . . . .
H32D H 0.278540 1.270366 0.409358 0.074 Uiso 1 1 calc R U . . .
H32E H 0.220914 1.222725 0.385606 0.074 Uiso 1 1 calc R U . . .
H32F H 0.300348 1.207276 0.390533 0.074 Uiso 1 1 calc R U . . .
C33' C 0.0853(3) 0.6205(3) 0.5799(3) 0.0199(14) Uani 1 1 d . . . . .
C34' C 0.1229(3) 0.5734(3) 0.6192(3) 0.0177(14) Uani 1 1 d . . . . .
C35' C 0.0958(3) 0.5400(3) 0.6584(3) 0.0211(14) Uani 1 1 d . . . . .
H35' H 0.049263 0.544774 0.661634 0.025 Uiso 1 1 calc R U . . .
C36' C 0.1373(3) 0.4992(3) 0.6932(3) 0.0218(15) Uani 1 1 d . . . . .
C37' C 0.2048(3) 0.4934(3) 0.6853(3) 0.0230(15) Uani 1 1 d . . . . .
H37' H 0.234718 0.466033 0.708221 0.028 Uiso 1 1 calc R U . . .
C38' C 0.2278(3) 0.5276(3) 0.6442(3) 0.0167(13) Uani 1 1 d . . . . .
C39' C 0.2976(3) 0.5253(3) 0.6283(3) 0.0188(14) Uani 1 1 d . . . . .
C40' C 0.1104(3) 0.4637(3) 0.7357(3) 0.0265(16) Uani 1 1 d . . . . .
C41' C 0.0834(4) 0.4373(3) 0.7681(3) 0.0265(16) Uani 1 1 d . . . . .
C42' C 0.0506(3) 0.4067(3) 0.8093(3) 0.0300(16) Uani 1 1 d . . . . .
C43' C 0.0860(4) 0.3925(3) 0.8652(4) 0.0358(19) Uani 1 1 d . . . . .
H43' H 0.134128 0.398919 0.875230 0.043 Uiso 1 1 calc R U . . .
C44' C 0.0522(4) 0.3689(4) 0.9077(3) 0.046(2) Uani 1 1 d . . . . .
H44' H 0.076590 0.360732 0.946662 0.055 Uiso 1 1 calc R U . . .
C45' C -0.0171(4) 0.3579(5) 0.8913(4) 0.059(3) Uani 1 1 d . . . . .
C46' C -0.0521(4) 0.3681(5) 0.8344(4) 0.074(4) Uani 1 1 d . . . . .
H46' H -0.099190 0.357700 0.822820 0.089 Uiso 1 1 calc R U . . .
C47' C -0.0179(4) 0.3937(5) 0.7937(4) 0.062(3) Uani 1 1 d . . . . .
H47' H -0.042434 0.402252 0.754890 0.074 Uiso 1 1 calc R U . . .
C48' C 0.4074(3) 0.4791(3) 0.6333(3) 0.0244(15) Uani 1 1 d . . . . .
H48' H 0.426162 0.519026 0.630260 0.029 Uiso 1 1 calc R U . . .
C49' C 0.4575(4) 0.4460(4) 0.6830(3) 0.0385(19) Uani 1 1 d . . . . .
H49D H 0.438888 0.407311 0.688169 0.058 Uiso 1 1 calc R U . . .
H49E H 0.462585 0.467764 0.720115 0.058 Uiso 1 1 calc R U . . .
H49F H 0.502350 0.442099 0.672087 0.058 Uiso 1 1 calc R U . . .
C50' C 0.4013(3) 0.4496(3) 0.5738(3) 0.0238(15) Uani 1 1 d . . . . .
C51' C 0.3489(4) 0.4118(3) 0.5504(3) 0.0299(16) Uani 1 1 d . . . . .
H51' H 0.313839 0.403385 0.571715 0.036 Uiso 1 1 calc R U . . .
C52' C 0.3473(4) 0.3862(3) 0.4964(3) 0.0389(19) Uani 1 1 d . . . . .
H52' H 0.310620 0.360569 0.480872 0.047 Uiso 1 1 calc R U . . .
C53' C 0.3967(4) 0.3966(3) 0.4645(4) 0.0393(19) Uani 1 1 d . . . . .
H53' H 0.394012 0.379095 0.426808 0.047 Uiso 1 1 calc R U . . .
C54' C 0.4499(4) 0.4323(4) 0.4874(4) 0.041(2) Uani 1 1 d . . . . .
H54' H 0.485758 0.438411 0.466364 0.050 Uiso 1 1 calc R U . . .
C55' C 0.4524(4) 0.4598(3) 0.5410(3) 0.0335(18) Uani 1 1 d . . . . .
H55' H 0.488992 0.485734 0.555778 0.040 Uiso 1 1 calc R U . . .
C56' C -0.0141(3) 0.6836(3) 0.5502(3) 0.0260(16) Uani 1 1 d . . . . .
H56' H -0.017271 0.672822 0.507833 0.031 Uiso 1 1 calc R U . . .
C57' C -0.0852(4) 0.6859(4) 0.5626(4) 0.046(2) Uani 1 1 d . . . . .
H57D H -0.082768 0.696212 0.604110 0.069 Uiso 1 1 calc R U . . .
H57E H -0.107180 0.647867 0.554516 0.069 Uiso 1 1 calc R U . . .
H57F H -0.112184 0.715286 0.537167 0.069 Uiso 1 1 calc R U . . .
C58' C 0.0208(3) 0.7421(3) 0.5610(3) 0.0312(17) Uani 1 1 d . . . . .
C59' C 0.0500(4) 0.7622(3) 0.6180(4) 0.0386(19) Uani 1 1 d . . . . .
H59' H 0.050352 0.737507 0.651030 0.046 Uiso 1 1 calc R U . . .
C60' C 0.0782(4) 0.8168(4) 0.6269(4) 0.049(2) Uani 1 1 d . . . . .
H60' H 0.097691 0.829806 0.665662 0.059 Uiso 1 1 calc R U . . .
C61' C 0.0778(4) 0.8527(4) 0.5784(5) 0.055(3) Uani 1 1 d . . . . .
H61' H 0.097262 0.890480 0.584472 0.066 Uiso 1 1 calc R U . . .
C62' C 0.0500(5) 0.8349(4) 0.5226(5) 0.054(2) Uani 1 1 d . . . . .
H62' H 0.050108 0.859913 0.489927 0.065 Uiso 1 1 calc R U . . .
C63' C 0.0212(4) 0.7793(4) 0.5139(4) 0.044(2) Uani 1 1 d . . . . .
H63' H 0.001653 0.766825 0.474988 0.052 Uiso 1 1 calc R U . . .
C64' C -0.1190(6) 0.3202(8) 0.9216(6) 0.137(7) Uani 1 1 d . . . . .
H64D H -0.134760 0.310524 0.957991 0.205 Uiso 1 1 calc R U . . .
H64E H -0.125977 0.286754 0.894858 0.205 Uiso 1 1 calc R U . . .
H64F H -0.145240 0.353472 0.902412 0.205 Uiso 1 1 calc R U . . .
C65' C 0.2112(3) 0.5140(3) 0.4510(3) 0.0179(14) Uani 1 1 d . . . . .
C66' C 0.2778(3) 0.5336(3) 0.4366(3) 0.0181(14) Uani 1 1 d . . . . .
C67' C 0.3117(3) 0.5071(3) 0.3957(3) 0.0235(15) Uani 1 1 d . . . . .
H67' H 0.293142 0.473512 0.374427 0.028 Uiso 1 1 calc R U . . .
C68' C 0.3727(3) 0.5310(3) 0.3871(3) 0.0202(14) Uani 1 1 d . . . . .
C69' C 0.3978(3) 0.5811(3) 0.4190(3) 0.0226(15) Uani 1 1 d . . . . .
H69' H 0.438554 0.599441 0.412849 0.027 Uiso 1 1 calc R U . . .
C70' C 0.3621(3) 0.6033(3) 0.4599(3) 0.0194(14) Uani 1 1 d . . . . .
C71' C 0.3817(3) 0.6562(3) 0.4981(3) 0.0186(14) Uani 1 1 d . . . . .
C72' C 0.4097(3) 0.5058(3) 0.3444(3) 0.0270(16) Uani 1 1 d . . . . .
C73' C 0.4419(3) 0.4885(3) 0.3109(3) 0.0276(16) Uani 1 1 d . . . . .
C74' C 0.4792(3) 0.4676(3) 0.2668(3) 0.0224(14) Uani 1 1 d . . . . .
C75' C 0.5484(3) 0.4771(3) 0.2719(3) 0.0267(16) Uani 1 1 d . . . . .
H75' H 0.573311 0.496605 0.305738 0.032 Uiso 1 1 calc R U . . .
C76' C 0.5829(3) 0.4586(3) 0.2282(3) 0.0320(17) Uani 1 1 d . . . . .
H76' H 0.630652 0.465906 0.232498 0.038 Uiso 1 1 calc R U . . .
C77' C 0.5481(3) 0.4301(3) 0.1789(3) 0.0292(16) Uani 1 1 d . . . . .
C78' C 0.4785(4) 0.4189(3) 0.1741(3) 0.0283(17) Uani 1 1 d . . . . .
H78' H 0.453910 0.398442 0.140702 0.034 Uiso 1 1 calc R U . . .
C79' C 0.4452(3) 0.4374(3) 0.2173(3) 0.0256(16) Uani 1 1 d . . . . .
H79' H 0.397677 0.429267 0.213297 0.031 Uiso 1 1 calc R U . . .
C80' C 0.1164(3) 0.4438(3) 0.4394(3) 0.0257(16) Uani 1 1 d . . . . .
H80' H 0.089967 0.477219 0.451342 0.031 Uiso 1 1 calc R U . . .
C81' C 0.0748(3) 0.4174(3) 0.3832(3) 0.0350(18) Uani 1 1 d . . . . .
H81G H 0.102707 0.388305 0.367833 0.053 Uiso 1 1 calc R U . . .
H81H H 0.061346 0.447989 0.353589 0.053 Uiso 1 1 calc R U . . .
H81I H 0.033589 0.398807 0.391773 0.053 Uiso 1 1 calc R U . . .
C82' C 0.1339(3) 0.4022(3) 0.4912(3) 0.0273(16) Uani 1 1 d . . . . .
C83' C 0.1657(4) 0.3501(3) 0.4858(3) 0.0340(18) Uani 1 1 d . . . . .
H83' H 0.174344 0.339290 0.448318 0.041 Uiso 1 1 calc R U . . .
C84' C 0.1857(4) 0.3125(3) 0.5334(4) 0.0404(19) Uani 1 1 d . . . . .
H84' H 0.207104 0.276433 0.528226 0.048 Uiso 1 1 calc R U . . .
C85' C 0.1742(5) 0.3280(4) 0.5869(4) 0.055(2) Uani 1 1 d . . . . .
H85' H 0.189263 0.303401 0.620057 0.065 Uiso 1 1 calc R U . . .
C86' C 0.1402(5) 0.3803(4) 0.5939(3) 0.055(2) Uani 1 1 d . . . . .
H86' H 0.130726 0.390745 0.631231 0.066 Uiso 1 1 calc R U . . .
C87' C 0.1208(5) 0.4161(3) 0.5457(4) 0.045(2) Uani 1 1 d . . . . .
H87' H 0.097679 0.451400 0.550171 0.054 Uiso 1 1 calc R U . . .
C88' C 0.4603(4) 0.7364(3) 0.5271(3) 0.0309(17) Uani 1 1 d D . . . .
H88' H 0.443990 0.733462 0.565213 0.037 Uiso 1 1 calc R U . O 1
C89' C 0.5378(4) 0.7400(4) 0.5447(4) 0.048(2) Uani 1 1 d . . . . .
H89G H 0.557714 0.738009 0.509275 0.072 Uiso 1 1 calc R U . . .
H89H H 0.555069 0.707514 0.571018 0.072 Uiso 1 1 calc R U . . .
H89I H 0.550922 0.776792 0.565295 0.072 Uiso 1 1 calc R U . . .
C96' C 0.6450(4) 0.4282(4) 0.1332(4) 0.050(2) Uani 1 1 d . . . . .
H96D H 0.676064 0.410970 0.167242 0.075 Uiso 1 1 d R U . . .
H96E H 0.648431 0.470651 0.135540 0.075 Uiso 1 1 d R U . . .
H96F H 0.657935 0.414852 0.096638 0.075 Uiso 1 1 d R U . . .
C18' C 0.2442(7) 0.7051(12) 0.2994(11) 0.033(4) Uani 0.5 1 d D U P P 1
C19' C 0.2688(8) 0.7525(7) 0.2715(8) 0.046(4) Uani 0.5 1 d . . P P 1
H19' H 0.243427 0.787797 0.267341 0.056 Uiso 0.5 1 calc R U P P 1
C20' C 0.3291(10) 0.7496(8) 0.2497(9) 0.060(5) Uani 0.5 1 d . . P P 1
H20' H 0.344756 0.782360 0.231093 0.072 Uiso 0.5 1 calc R U P P 1
C21' C 0.3658(9) 0.6980(8) 0.2557(8) 0.049(4) Uani 0.5 1 d . . P P 1
H21' H 0.407093 0.694290 0.241410 0.058 Uiso 0.5 1 calc R U P P 1
C22' C 0.3414(12) 0.6540(11) 0.2820(10) 0.043(5) Uani 0.5 1 d . U P P 1
H22' H 0.367248 0.619024 0.286600 0.052 Uiso 0.5 1 calc R U P P 1
C23' C 0.2829(9) 0.6548(7) 0.3029(7) 0.039(4) Uani 0.5 1 d . . P P 1
H23' H 0.268209 0.620767 0.320064 0.047 Uiso 0.5 1 calc R U P P 1
C90' C 0.4239(10) 0.7899(6) 0.4960(9) 0.023(5) Uiso 0.4 1 d D U P Q 1
C91' C 0.4165(9) 0.8365(8) 0.5273(10) 0.032(4) Uiso 0.4 1 d . U P Q 1
H91' H 0.433242 0.836624 0.568808 0.039 Uiso 0.4 1 calc R U P Q 1
C92' C 0.3846(10) 0.8848(9) 0.4999(9) 0.043(5) Uiso 0.4 1 d . U P Q 1
H92' H 0.377031 0.917607 0.522664 0.052 Uiso 0.4 1 calc R U P Q 1
C93' C 0.3619(13) 0.8860(13) 0.4353(13) 0.057(7) Uiso 0.4 1 d . . P Q 1
H93' H 0.342370 0.920095 0.415629 0.068 Uiso 0.4 1 calc R U P Q 1
C94' C 0.3699(14) 0.8363(15) 0.4042(14) 0.084(10) Uani 0.4 1 d . . P Q 1
H94' H 0.354527 0.834553 0.362541 0.101 Uiso 0.4 1 calc R U P Q 1
C95' C 0.4015(13) 0.7883(9) 0.4361(10) 0.052(6) Uani 0.4 1 d . . P Q 1
H95' H 0.407626 0.753675 0.415390 0.062 Uiso 0.4 1 calc R U P Q 1
C18D C 0.2446(6) 0.6875(7) 0.3105(8) 0.061(11) Uani 0.5 1 d DG U P P 2
C23D C 0.2485(5) 0.6318(6) 0.2882(7) 0.053(5) Uiso 0.5 1 d G . P P 2
H23D H 0.209341 0.607150 0.282119 0.063 Uiso 0.5 1 calc R U P P 2
C22D C 0.3097(7) 0.6120(5) 0.2749(7) 0.062(5) Uiso 0.5 1 d G . P P 2
H22D H 0.312307 0.573926 0.259666 0.075 Uiso 0.5 1 calc R U P P 2
C21D C 0.3670(5) 0.6480(7) 0.2838(9) 0.067(10) Uani 0.5 1 d G U P P 2
H21D H 0.408769 0.634551 0.274692 0.081 Uiso 0.5 1 calc R U P P 2
C20D C 0.3631(6) 0.7038(6) 0.3061(8) 0.079(7) Uiso 0.5 1 d G . P P 2
H20D H 0.402266 0.728400 0.312171 0.095 Uiso 0.5 1 calc R U P P 2
C19D C 0.3019(8) 0.7235(5) 0.3194(8) 0.081(7) Uiso 0.5 1 d G . P P 2
H19D H 0.299300 0.761626 0.334625 0.098 Uiso 0.5 1 calc R U P P 2
C90D C 0.4372(6) 0.7861(4) 0.4817(4) 0.036(4) Uiso 0.6 1 d DG U P Q 2
C95D C 0.4559(6) 0.7874(4) 0.4269(5) 0.057(4) Uani 0.6 1 d G . P Q 2
H95D H 0.483781 0.757329 0.416210 0.068 Uiso 0.6 1 calc R U P Q 2
C94D C 0.4339(6) 0.8327(5) 0.3879(4) 0.077(6) Uani 0.6 1 d G . P Q 2
H94D H 0.446767 0.833595 0.350478 0.093 Uiso 0.6 1 calc R U P Q 2
C93D C 0.3932(6) 0.8767(4) 0.4036(5) 0.078(6) Uani 0.6 1 d G . P Q 2
H93D H 0.378169 0.907656 0.376922 0.094 Uiso 0.6 1 calc R U P Q 2
C92D C 0.3744(5) 0.8754(4) 0.4584(6) 0.062(5) Uiso 0.6 1 d G U P Q 2
H92D H 0.346585 0.905451 0.469099 0.075 Uiso 0.6 1 calc R U P Q 2
C91D C 0.3964(6) 0.8301(5) 0.4974(4) 0.060(5) Uiso 0.6 1 d G U P Q 2
H91D H 0.383599 0.829186 0.534832 0.072 Uiso 0.6 1 calc R U P Q 2
O1S O 0.3898(2) 0.2071(2) -0.3752(2) 0.0348(12) Uani 1 1 d . . . . .
C1S C 0.3746(4) 0.2652(3) -0.3965(4) 0.047(2) Uani 1 1 d . . . . .
H1SA H 0.336084 0.280563 -0.380619 0.070 Uiso 1 1 calc R U . . .
H1SB H 0.362262 0.264771 -0.439795 0.070 Uiso 1 1 calc R U . . .
H1SC H 0.415023 0.289891 -0.383758 0.070 Uiso 1 1 calc R U . . .
C2S C 0.3892(4) 0.1960(3) -0.3133(3) 0.0326(17) Uani 1 1 d . . . . .
C3S C 0.4105(4) 0.1323(4) -0.3047(4) 0.049(2) Uani 1 1 d . . . . .
H3SA H 0.457424 0.127605 -0.310974 0.074 Uiso 1 1 calc R U . . .
H3SB H 0.379128 0.108241 -0.333087 0.074 Uiso 1 1 calc R U . . .
H3SC H 0.408445 0.120211 -0.264385 0.074 Uiso 1 1 calc R U . . .
C4S C 0.3178(4) 0.2034(4) -0.3023(4) 0.0404(19) Uani 1 1 d . . . . .
H4SA H 0.316368 0.190016 -0.262280 0.061 Uiso 1 1 calc R U . . .
H4SB H 0.285586 0.180503 -0.331157 0.061 Uiso 1 1 calc R U . . .
H4SC H 0.304852 0.244533 -0.306181 0.061 Uiso 1 1 calc R U . . .
C5S C 0.4390(4) 0.2346(4) -0.2731(4) 0.052(2) Uani 1 1 d . . . . .
H5SA H 0.422282 0.274809 -0.276924 0.079 Uiso 1 1 calc R U . . .
H5SB H 0.484020 0.232572 -0.284081 0.079 Uiso 1 1 calc R U . . .
H5SC H 0.443097 0.221725 -0.232131 0.079 Uiso 1 1 calc R U . . .
O2S O 0.3282(11) -0.0039(14) 0.1835(11) 0.339(15) Uani 1 1 d . . . R 1
C6S C 0.3882(11) 0.0239(15) 0.1973(14) 0.282(18) Uani 1 1 d . . . R 1
H6SA H 0.401674 0.040014 0.162103 0.423 Uiso 1 1 d R U . R 1
H6SB H 0.381644 0.055604 0.223963 0.423 Uiso 1 1 d R U . R 1
H6SC H 0.424274 -0.002236 0.217633 0.423 Uiso 1 1 d R U . R 1
C7S C 0.2995(12) -0.0332(12) 0.2254(7) 0.216(12) Uani 1 1 d D . . R 1
C8S C 0.2908(16) -0.0003(9) 0.2877(8) 0.272(19) Uani 1 1 d D . . R 1
H8SA H 0.269870 -0.027272 0.311759 0.408 Uiso 1 1 calc R U . R 1
H8SB H 0.336047 0.011688 0.309817 0.408 Uiso 1 1 calc R U . R 1
H8SC H 0.261376 0.033945 0.278200 0.408 Uiso 1 1 calc R U . R 1
C9S C 0.2252(9) -0.0387(8) 0.1834(9) 0.172(9) Uani 1 1 d D . . R 1
H9SA H 0.194129 -0.059085 0.204546 0.258 Uiso 1 1 calc R U . R 1
H9SB H 0.206996 0.000165 0.172180 0.258 Uiso 1 1 calc R U . R 1
H9SC H 0.228826 -0.060633 0.147830 0.258 Uiso 1 1 calc R U . R 1
C10S C 0.3176(17) -0.1009(15) 0.2273(14) 0.37(3) Uani 1 1 d D . . R 1
H10A H 0.296734 -0.120137 0.257193 0.559 Uiso 1 1 calc R U . R 1
H10B H 0.299682 -0.118261 0.188520 0.559 Uiso 1 1 calc R U . R 1
H10C H 0.367585 -0.105967 0.237403 0.559 Uiso 1 1 calc R U . R 1
C13S C 0.7535(6) 0.5518(4) 0.2630(5) 0.068(3) Uani 1 1 d D . . . .
H13A H 0.728042 0.537999 0.224415 0.102 Uiso 0.7 1 d R U P S 1
H13B H 0.802402 0.543899 0.266295 0.102 Uiso 0.7 1 d R U P S 1
H13C H 0.746512 0.593619 0.266295 0.102 Uiso 0.7 1 d R U P S 1
H13D H 0.742162 0.519799 0.234685 0.102 Uiso 0.3 1 d R U P T 2
H13E H 0.795342 0.570958 0.256825 0.102 Uiso 0.3 1 d R U P T 2
H13F H 0.715802 0.579759 0.256825 0.102 Uiso 0.3 1 d R U P T 2
O5S O 0.7325(6) 0.5244(4) 0.3137(4) 0.063(3) Uani 0.7 1 d D U P U 1
H5S H 0.737865 0.489415 0.310309 0.094 Uiso 0.7 1 d R U P U 1
O5T O 0.7709(16) 0.5298(15) 0.3233(11) 0.093(12) Uiso 0.3 1 d D U P U 2
H5T H 0.771817 0.494387 0.321871 0.139 Uiso 0.3 1 d R U P U 2
O6T O 0.0659(13) 0.1595(12) -0.1265(12) 0.115(8) Uiso 0.4 1 d D . P V 2
H6T H 0.088023 0.128135 -0.122143 0.172 Uiso 0.4 1 d R U P V 2
C14T C 0.065(3) 0.2174(16) -0.109(3) 0.23(3) Uani 0.4 1 d D U P V 2
H14A H 0.054403 0.241086 -0.145349 0.347 Uiso 0.4 1 d R U P V 2
H14B H 0.029663 0.223326 -0.086019 0.347 Uiso 0.4 1 d R U P V 2
H14C H 0.109883 0.228906 -0.086019 0.347 Uiso 0.4 1 d R U P V 2
O8S O 0.1006(5) 0.1122(4) 0.0505(5) 0.041(3) Uani 0.5 1 d . . P W 1
H8S H 0.070466 0.106625 0.019776 0.062 Uiso 0.5 1 d R U P W 1
C16S C 0.1318(10) 0.0584(9) 0.0699(9) 0.064(5) Uiso 0.5 1 d . . P W 1
H16B H 0.135848 0.034523 0.035628 0.096 Uiso 0.5 1 d R U P W 1
H16C H 0.177568 0.065793 0.093788 0.096 Uiso 0.5 1 d R U P W 1
H16D H 0.103918 0.037773 0.093788 0.096 Uiso 0.5 1 d R U P W 1
O4S O -0.1297(4) 0.4468(4) 0.2081(4) 0.094(3) Uani 1 1 d . . . . .
H4S H -0.162886 0.432436 0.218375 0.141 Uiso 1 1 d R U . . .
C12S C -0.0807(6) 0.4525(6) 0.2568(6) 0.092(4) Uani 1 1 d . . . . .
H12A H -0.100935 0.467549 0.289132 0.137 Uiso 1 1 calc R U . . .
H12B H -0.045524 0.479634 0.249076 0.137 Uiso 1 1 calc R U . . .
H12C H -0.059622 0.414573 0.268019 0.137 Uiso 1 1 calc R U . . .
O7S O -0.0845(10) 0.5785(9) -0.1963(9) 0.091(6) Uiso 0.4 1 d . . P X 3
H7S H -0.093942 0.586470 -0.232462 0.136 Uiso 0.4 1 d R U P X 3
C15S C -0.0578(17) 0.5232(14) -0.1912(15) 0.098(10) Uiso 0.4 1 d . . P X 3
H15A H -0.044119 0.514734 -0.148846 0.147 Uiso 0.4 1 d R U P X 3
H15B H -0.092919 0.495304 -0.209596 0.147 Uiso 0.4 1 d R U P X 3
H15C H -0.017719 0.520054 -0.209596 0.147 Uiso 0.4 1 d R U P X 3
O8T O -0.0586(6) 0.3976(6) -0.3817(6) 0.068(4) Uiso 0.5 1 d . . P Y 1
H8T H -0.033750 0.420273 -0.396601 0.102 Uiso 0.5 1 d R U P Y 1
C16T C -0.0212(10) 0.3458(9) -0.3641(9) 0.066(6) Uiso 0.5 1 d . . P Y 1
H16E H -0.015528 0.323647 -0.399080 0.099 Uiso 0.5 1 d R U P Y 1
H16F H 0.024122 0.355457 -0.340420 0.099 Uiso 0.5 1 d R U P Y 1
H16G H -0.046668 0.322337 -0.340420 0.099 Uiso 0.5 1 d R U P Y 1
O3S O 0.5459(2) 0.6355(3) 0.4429(2) 0.0428(13) Uani 1 1 d . . . . .
H3S H 0.571377 0.651536 0.422817 0.064 Uiso 1 1 d R U . . .
C11S C 0.5746(5) 0.5796(4) 0.4630(5) 0.065(3) Uani 1 1 d . . . . .
H11A H 0.620475 0.585105 0.487658 0.097 Uiso 1 1 calc R U . . .
H11B H 0.578082 0.555459 0.428803 0.097 Uiso 1 1 calc R U . . .
H11C H 0.544912 0.560402 0.486196 0.097 Uiso 1 1 calc R U . . .
O7T O -0.0403(7) 0.4969(6) -0.4327(6) 0.091(4) Uiso 0.6 1 d . . P Z 1
H7T H -0.031097 0.528213 -0.414125 0.136 Uiso 0.6 1 d R U P Z 1
C15T C -0.0502(10) 0.5092(9) -0.4963(9) 0.083(6) Uiso 0.6 1 d . . P Z 1
H15D H -0.032268 0.547934 -0.502214 0.124 Uiso 0.6 1 d R U P Z 1
H15E H -0.025208 0.479994 -0.514584 0.124 Uiso 0.6 1 d R U P Z 1
H15F H -0.099168 0.507484 -0.514584 0.124 Uiso 0.6 1 d R U P Z 1
O6S O -0.0374(9) 0.1963(10) -0.1275(8) 0.158(8) Uani 0.6 1 d D . P A 1
H6S H -0.034534 0.167432 -0.104931 0.237 Uiso 0.6 1 d R U P A 1
C14S C 0.0279(9) 0.2113(9) -0.1386(11) 0.089(7) Uani 0.6 1 d D U P A 1
H14D H 0.062377 0.217278 -0.103353 0.134 Uiso 0.6 1 d R U P A 1
H14E H 0.021867 0.246288 -0.161843 0.134 Uiso 0.6 1 d R U P A 1
H14F H 0.041617 0.180588 -0.161843 0.134 Uiso 0.6 1 d R U P A 1
O9S O -0.1182(6) 0.5549(6) 0.1390(6) 0.087(4) Uani 0.6 1 d . . P B 2
H9SD H -0.118654 0.523313 0.158046 0.130 Uiso 0.6 1 d R U P B 2
H9SE H -0.088544 0.549373 0.117806 0.130 Uiso 0.6 1 d R U P B 2
O10T O -0.0797(14) 0.5671(13) -0.3152(12) 0.093(10) Uiso 0.4 1 d . . P C 2
H10D H -0.084960 0.530804 -0.325631 0.139 Uiso 0.4 1 d R U P C 2
H10E H -0.038640 0.575884 -0.320021 0.139 Uiso 0.4 1 d R U P C 2
O11S O 0.1167(7) 0.1146(6) 0.0878(7) 0.056(4) Uiso 0.5 1 d . . P D 2
H11D H 0.090539 0.100832 0.055947 0.084 Uiso 0.5 1 d R U P D 2
H11E H 0.101789 0.098222 0.116647 0.084 Uiso 0.5 1 d R U P D 2
O10S O -0.0962(9) 0.4510(8) -0.3446(8) 0.044(4) Uiso 0.3 1 d . . P E 2
H10F H -0.077742 0.424492 -0.363303 0.065 Uiso 0.3 1 d R U P E 2
H10G H -0.103882 0.480042 -0.369143 0.065 Uiso 0.3 1 d R U P E 2
O9T O -0.0682(18) 0.5454(15) 0.0040(17) 0.076(10) Uiso 0.2 1 d . . P F 3
H9TA H -0.055954 0.537196 -0.029094 0.114 Uiso 0.2 1 d R U P F 3
H9TB H -0.029844 0.553516 0.028366 0.114 Uiso 0.2 1 d R U P F 3
Cl4 Cl 0.23678(8) 0.37297(7) 0.34389(7) 0.0247(3) Uani 1 1 d . . . . .
Cl3A Cl 0.0501(5) 0.6212(4) 0.0669(4) 0.090(3) Uani 0.35 1 d . . P G 2
Cl6B Cl -0.0700(3) 0.5796(3) -0.3340(3) 0.075(2) Uani 0.55 1 d . . P H 1
Cl1 Cl 0.48025(10) 0.63974(8) -0.00328(9) 0.0408(5) Uani 1 1 d . . . . .
Cl2 Cl 0.31326(9) 0.37266(8) -0.27802(7) 0.0298(4) Uani 1 1 d . . . . .
Cl5 Cl 0.76311(11) 0.39656(8) 0.27964(10) 0.0458(5) Uani 1 1 d . . . . .
Cl3B Cl 0.0006(3) 0.5797(3) 0.0561(2) 0.0517(15) Uani 0.4 1 d . U P I 1
Cl6A Cl -0.18264(15) 0.37900(15) -0.32728(13) 0.0521(7) Uani 0.7 1 d . . P J 1

loop_
_atom_site_aniso_label
_atom_site_aniso_U_11
_atom_site_aniso_U_22
_atom_site_aniso_U_33
_atom_site_aniso_U_23
_atom_site_aniso_U_13
_atom_site_aniso_U_12
Eu 0.01927(15) 0.01528(15) 0.01445(16) -0.00039(14) 0.00688(12) 0.00010(13)
O1 0.027(2) 0.017(2) 0.019(3) -0.0006(19) 0.0082(19) 0.0019(18)
O2 0.026(2) 0.025(3) 0.025(3) -0.002(2) 0.010(2) -0.004(2)
O3 0.026(2) 0.022(2) 0.015(3) -0.002(2) 0.0083(19) -0.0025(19)
O4 0.025(2) 0.014(2) 0.019(3) 0.0028(19) 0.0084(19) -0.0035(18)
O5 0.025(2) 0.025(2) 0.016(3) 0.003(2) 0.0079(19) 0.006(2)
O6 0.028(2) 0.020(2) 0.018(3) 0.0005(19) 0.010(2) 0.0051(19)
O7 0.088(6) 0.050(5) 0.098(6) -0.005(4) 0.030(5) -0.009(4)
O9 0.048(3) 0.079(4) 0.034(3) -0.017(3) 0.017(3) 0.025(3)
N1 0.028(3) 0.019(3) 0.020(3) 0.000(2) 0.013(3) 0.000(2)
N2 0.015(3) 0.013(3) 0.016(3) -0.001(2) 0.003(2) 0.005(2)
N3 0.017(3) 0.015(3) 0.018(3) 0.002(2) 0.003(2) 0.000(2)
N4 0.030(3) 0.019(3) 0.027(3) 0.000(2) 0.008(3) 0.008(2)
N5 0.033(3) 0.026(3) 0.055(5) 0.001(3) 0.019(3) -0.008(3)
N6 0.025(3) 0.025(3) 0.014(3) -0.002(2) 0.005(2) -0.001(2)
N7 0.038(3) 0.022(3) 0.018(3) -0.002(2) 0.010(3) -0.011(2)
N8 0.050(4) 0.058(4) 0.033(4) 0.020(3) 0.023(3) 0.035(3)
N9 0.033(3) 0.022(3) 0.016(3) 0.004(2) 0.011(2) 0.008(2)
C1 0.029(4) 0.023(3) 0.014(4) -0.001(3) 0.007(3) 0.003(3)
C2 0.034(4) 0.021(3) 0.019(4) 0.000(3) 0.016(3) 0.003(3)
C3 0.037(4) 0.024(4) 0.037(5) 0.001(3) 0.024(3) 0.002(3)
C4 0.044(4) 0.038(3) 0.041(5) -0.011(3) 0.023(4) -0.007(3)
C5 0.043(5) 0.020(4) 0.056(6) -0.009(4) 0.024(4) -0.011(3)
C6 0.033(4) 0.019(3) 0.026(4) -0.005(3) 0.010(3) -0.003(3)
C7 0.036(4) 0.024(4) 0.028(4) -0.005(3) 0.013(3) -0.011(3)
C8 0.089(7) 0.044(3) 0.094(8) -0.039(4) 0.085(6) -0.034(4)
C9 0.058(5) 0.029(3) 0.072(7) -0.006(4) 0.028(5) -0.003(3)
C10 0.065(6) 0.024(3) 0.067(7) 0.003(4) 0.023(5) 0.004(3)
C11 0.087(7) 0.032(5) 0.089(8) 0.021(5) 0.035(6) 0.010(5)
C12 0.066(6) 0.041(5) 0.073(7) 0.006(6) 0.012(5) -0.017(5)
C13 0.078(6) 0.022(4) 0.061(6) 0.007(4) 0.040(5) 0.001(4)
C14 0.055(5) 0.051(6) 0.072(7) -0.011(5) 0.034(5) -0.012(4)
C15 0.070(7) 0.031(5) 0.099(9) 0.006(5) 0.038(6) 0.000(4)
C16 0.022(3) 0.029(4) 0.036(4) -0.002(3) 0.005(3) 0.005(3)
C17 0.026(4) 0.053(5) 0.033(5) 0.003(4) -0.001(3) 0.007(3)
C24 0.023(4) 0.044(5) 0.055(6) 0.002(4) 0.013(4) -0.007(3)
C25 0.035(4) 0.053(5) 0.065(6) 0.000(5) 0.025(4) -0.015(4)
C26 0.029(4) 0.032(4) 0.060(6) -0.002(4) 0.022(4) -0.010(3)
C27 0.026(4) 0.042(5) 0.058(6) 0.008(4) 0.014(4) 0.002(3)
C28 0.031(4) 0.051(5) 0.060(6) -0.004(5) 0.009(4) -0.009(4)
C29 0.050(5) 0.047(5) 0.073(7) -0.018(5) 0.027(5) -0.017(5)
C30 0.061(6) 0.037(5) 0.096(8) -0.002(5) 0.040(6) -0.005(4)
C31 0.052(5) 0.040(5) 0.073(7) 0.009(5) 0.030(5) 0.006(4)
C32 0.082(8) 0.138(11) 0.087(9) -0.065(8) 0.054(7) -0.073(8)
C33 0.025(3) 0.012(3) 0.016(3) -0.003(2) 0.004(3) -0.003(2)
C34 0.016(3) 0.018(3) 0.019(4) -0.002(3) 0.003(3) 0.001(2)
C35 0.027(3) 0.027(4) 0.014(3) 0.000(3) 0.008(3) 0.001(3)
C36 0.024(4) 0.023(4) 0.028(4) 0.003(3) 0.008(3) 0.000(3)
C37 0.026(4) 0.021(3) 0.023(4) -0.003(3) 0.007(3) -0.005(3)
C38 0.016(3) 0.018(3) 0.020(4) 0.000(3) 0.002(3) 0.003(2)
C39 0.023(3) 0.020(3) 0.020(4) -0.002(3) 0.003(3) 0.002(3)
C40 0.035(4) 0.021(4) 0.028(4) 0.004(3) -0.004(3) -0.005(3)
C41 0.031(4) 0.038(4) 0.026(4) -0.004(3) 0.014(3) -0.004(3)
C48 0.030(4) 0.031(4) 0.021(4) -0.008(3) 0.007(3) -0.007(3)
C49 0.043(4) 0.041(4) 0.020(4) -0.012(3) 0.006(3) -0.001(4)
C50 0.040(4) 0.034(4) 0.015(4) -0.009(3) 0.004(3) -0.002(3)
C51 0.051(5) 0.033(4) 0.027(4) -0.004(3) 0.015(4) 0.004(4)
C52 0.056(5) 0.042(5) 0.041(5) -0.003(4) 0.015(4) 0.013(4)
C53 0.086(6) 0.040(5) 0.041(5) 0.004(5) 0.021(5) 0.020(5)
C54 0.092(7) 0.031(4) 0.051(6) 0.003(5) 0.022(5) -0.008(5)
C55 0.055(5) 0.036(4) 0.036(5) -0.003(4) 0.013(4) -0.006(4)
C56 0.056(5) 0.024(4) 0.013(4) -0.001(3) 0.007(3) -0.009(3)
C57 0.063(5) 0.050(5) 0.033(5) -0.011(4) 0.003(4) -0.032(4)
C65 0.023(4) 0.030(4) 0.026(4) 0.007(3) 0.009(3) 0.005(3)
C66 0.023(3) 0.023(3) 0.025(4) 0.005(3) 0.013(3) 0.002(3)
C67 0.040(4) 0.028(4) 0.030(4) 0.005(3) 0.023(3) 0.012(3)
C68 0.028(4) 0.024(4) 0.027(4) 0.001(3) 0.015(3) 0.001(3)
C69 0.029(4) 0.021(3) 0.022(4) 0.002(3) 0.015(3) 0.000(3)
C70 0.018(3) 0.018(3) 0.017(3) -0.001(3) 0.003(3) -0.003(2)
C71 0.020(3) 0.016(3) 0.015(3) 0.002(3) 0.004(2) -0.004(2)
C72 0.037(4) 0.029(4) 0.035(5) 0.012(3) 0.019(4) 0.008(3)
C73 0.044(5) 0.027(4) 0.033(5) 0.006(3) 0.020(4) 0.004(3)
C74 0.033(4) 0.030(4) 0.031(4) 0.003(3) 0.016(3) 0.004(3)
C75 0.032(4) 0.048(5) 0.024(4) -0.003(4) 0.010(3) 0.016(3)
C76 0.033(4) 0.061(6) 0.032(5) -0.006(4) -0.002(3) 0.015(4)
C77 0.037(4) 0.042(4) 0.028(4) -0.006(4) 0.007(3) 0.005(4)
C78 0.044(4) 0.057(5) 0.025(4) -0.003(4) 0.002(3) 0.022(5)
C79 0.044(5) 0.046(5) 0.027(4) -0.004(4) 0.012(4) 0.010(4)
C80 0.045(5) 0.058(5) 0.022(4) 0.018(4) 0.009(4) 0.029(4)
C82 0.053(5) 0.032(4) 0.027(5) 0.009(3) 0.009(4) 0.019(4)
C83 0.041(5) 0.081(7) 0.034(5) 0.014(5) 0.008(4) 0.026(5)
C84 0.055(6) 0.096(8) 0.037(6) 0.031(5) 0.008(5) 0.035(5)
C85 0.068(6) 0.062(6) 0.059(6) 0.041(5) 0.020(5) 0.019(5)
C86 0.100(7) 0.035(5) 0.073(7) 0.009(6) 0.020(6) -0.007(6)
C87 0.100(8) 0.028(4) 0.044(6) 0.014(4) 0.025(5) 0.011(5)
C96 0.053(6) 0.116(9) 0.049(7) -0.008(6) 0.014(5) 0.050(6)
O8 0.080(4) 0.038(3) 0.062(5) 0.008(3) 0.021(4) -0.002(3)
C18 0.013(5) 0.029(6) 0.042(6) 0.012(5) 0.001(4) 0.009(4)
C19 0.032(6) 0.050(7) 0.078(10) 0.026(9) 0.018(6) 0.009(7)
C20 0.053(9) 0.081(13) 0.071(11) 0.059(10) 0.029(8) 0.026(8)
C21 0.030(7) 0.114(13) 0.045(9) 0.033(8) 0.003(6) -0.009(8)
C22 0.060(8) 0.078(10) 0.034(7) 0.000(7) 0.002(6) -0.034(8)
C23 0.042(7) 0.046(7) 0.025(6) 0.003(5) 0.006(5) -0.014(6)
C42 0.029(3) 0.033(4) 0.029(4) -0.004(3) 0.013(3) -0.005(3)
C43 0.054(5) 0.052(5) 0.046(6) -0.012(4) 0.020(4) -0.019(4)
C44 0.051(5) 0.028(4) 0.064(6) -0.017(4) 0.023(4) -0.018(4)
C45 0.040(5) 0.041(5) 0.048(6) 0.009(4) 0.017(4) 0.003(4)
C46 0.044(5) 0.045(5) 0.039(5) 0.011(4) 0.008(4) -0.004(4)
C47 0.043(4) 0.038(4) 0.027(4) 0.006(4) 0.010(3) -0.011(4)
C58 0.053(8) 0.029(5) 0.025(5) -0.011(4) 0.014(6) -0.005(5)
C59 0.088(10) 0.027(6) 0.062(9) 0.006(6) 0.038(8) 0.000(6)
C60 0.104(11) 0.039(7) 0.072(11) 0.025(7) 0.044(9) 0.023(7)
C61 0.081(10) 0.033(7) 0.059(10) -0.008(7) 0.023(8) 0.016(7)
C62 0.047(7) 0.045(9) 0.086(13) -0.006(8) 0.024(7) 0.008(6)
C63 0.062(8) 0.020(6) 0.065(12) -0.006(7) 0.022(7) -0.003(5)
C64 0.060(6) 0.030(5) 0.094(8) 0.000(5) 0.012(6) -0.014(4)
C95 0.044(11) 0.025(4) 0.057(8) 0.001(5) -0.008(7) -0.005(6)
C94 0.096(19) 0.038(9) 0.049(12) 0.003(8) -0.008(12) -0.015(10)
C93 0.20(3) 0.037(10) 0.040(11) -0.001(9) -0.009(16) -0.034(14)
C92 0.23(3) 0.028(10) 0.044(14) -0.003(9) 0.031(18) 0.004(14)
C91 0.16(2) 0.029(9) 0.034(11) 0.009(8) 0.040(14) 0.024(11)
C18B 0.013(5) 0.029(6) 0.042(6) 0.012(5) 0.001(4) 0.009(4)
C58B 0.053(8) 0.029(5) 0.025(5) -0.011(4) 0.014(6) -0.005(5)
C62B 0.09(3) 0.05(3) 0.06(3) -0.01(3) 0.04(2) 0.02(3)
C63B 0.07(2) 0.06(3) 0.04(3) 0.01(2) 0.01(2) 0.010(19)
C95B 0.044(11) 0.025(4) 0.057(8) 0.001(5) -0.008(7) -0.005(6)
C94B 0.09(3) 0.062(17) 0.07(2) 0.033(16) -0.025(17) -0.024(17)
C93B 0.14(3) 0.08(2) 0.11(3) -0.04(2) -0.02(3) -0.03(2)
C92B 0.15(3) 0.042(16) 0.08(2) -0.026(15) -0.01(2) 0.009(18)
C91B 0.10(3) 0.047(16) 0.07(2) -0.021(15) -0.014(19) 0.025(16)
Eu' 0.02151(16) 0.01444(15) 0.01607(17) 0.00089(14) 0.00821(12) 0.00113(14)
O1' 0.032(3) 0.022(2) 0.018(3) 0.004(2) 0.006(2) 0.005(2)
O2' 0.032(3) 0.019(2) 0.018(3) -0.0021(19) 0.007(2) 0.0031(19)
O3' 0.020(2) 0.023(3) 0.023(3) 0.0059(19) 0.0073(18) 0.0044(18)
O4' 0.018(2) 0.023(2) 0.021(3) 0.003(2) 0.0093(19) 0.0003(18)
O5' 0.023(2) 0.022(2) 0.021(3) -0.003(2) 0.010(2) -0.0034(19)
O6' 0.026(2) 0.020(2) 0.025(3) -0.007(2) 0.010(2) -0.001(2)
O7' 0.058(4) 0.019(3) 0.046(4) 0.006(2) 0.017(3) 0.000(2)
O8' 0.053(4) 0.149(7) 0.048(4) 0.041(4) 0.013(3) -0.042(4)
O9' 0.037(3) 0.054(3) 0.035(3) -0.018(3) 0.019(2) -0.006(2)
N1' 0.022(3) 0.015(3) 0.019(3) 0.004(2) 0.009(2) 0.001(2)
N2' 0.022(3) 0.017(3) 0.016(3) -0.001(2) 0.006(2) 0.000(2)
N3' 0.020(3) 0.020(3) 0.011(3) -0.001(2) 0.003(2) 0.000(2)
N4' 0.048(4) 0.022(3) 0.025(3) 0.005(3) 0.008(3) 0.002(3)
N5' 0.027(3) 0.020(3) 0.022(3) 0.002(2) 0.006(2) 0.003(2)
N6' 0.020(3) 0.027(3) 0.023(3) 0.007(3) 0.007(2) 0.005(2)
N7' 0.022(3) 0.022(3) 0.017(3) 0.004(2) 0.007(2) 0.004(2)
N8' 0.023(3) 0.023(3) 0.023(3) -0.002(2) 0.011(2) -0.005(2)
N9' 0.028(3) 0.028(3) 0.025(3) -0.011(3) 0.013(3) -0.005(2)
C1' 0.025(4) 0.029(4) 0.018(4) 0.003(3) 0.006(3) 0.000(3)
C2' 0.022(3) 0.019(3) 0.020(4) 0.008(3) 0.010(3) 0.003(3)
C3' 0.024(3) 0.027(4) 0.029(4) 0.007(3) 0.011(3) 0.002(3)
C4' 0.023(3) 0.011(3) 0.040(4) 0.003(3) 0.014(3) 0.005(2)
C5' 0.025(3) 0.023(3) 0.029(4) 0.001(3) 0.011(3) 0.002(3)
C6' 0.020(3) 0.022(3) 0.022(4) 0.002(3) 0.011(3) 0.003(3)
C7' 0.019(3) 0.018(3) 0.018(4) -0.001(3) 0.008(3) 0.002(3)
C8' 0.035(4) 0.027(4) 0.023(4) 0.006(3) 0.012(3) -0.009(3)
C9' 0.033(4) 0.037(5) 0.039(5) -0.005(4) 0.008(4) -0.003(3)
C10' 0.034(4) 0.018(3) 0.032(4) 0.006(3) 0.008(3) 0.003(3)
C11' 0.037(4) 0.026(4) 0.035(5) 0.010(3) 0.008(3) 0.004(3)
C12' 0.042(4) 0.030(4) 0.022(4) 0.001(4) 0.011(3) 0.001(4)
C13' 0.035(4) 0.017(3) 0.040(5) 0.000(3) 0.011(3) 0.000(3)
C14' 0.057(5) 0.044(5) 0.029(5) 0.009(4) 0.008(4) -0.002(4)
C15' 0.060(5) 0.031(4) 0.031(5) -0.013(4) 0.006(4) -0.001(4)
C16' 0.047(5) 0.039(4) 0.025(4) 0.007(3) 0.012(4) -0.003(4)
C17' 0.090(7) 0.074(7) 0.030(5) -0.003(5) -0.015(5) 0.011(6)
C24' 0.032(4) 0.026(4) 0.019(4) 0.001(3) 0.005(3) 0.009(3)
C25' 0.038(4) 0.038(4) 0.030(4) -0.010(4) 0.002(3) 0.002(3)
C26' 0.025(3) 0.031(4) 0.017(4) 0.004(3) 0.005(3) 0.003(3)
C27' 0.042(4) 0.031(4) 0.040(5) -0.004(4) 0.012(4) 0.007(3)
C28' 0.036(4) 0.051(5) 0.046(5) -0.007(4) 0.021(4) 0.007(4)
C29' 0.037(4) 0.068(6) 0.039(5) -0.007(4) 0.022(4) -0.001(4)
C30' 0.038(4) 0.043(4) 0.031(5) 0.003(3) 0.009(3) -0.009(3)
C31' 0.034(4) 0.032(4) 0.023(4) -0.004(3) 0.007(3) 0.004(3)
C32' 0.068(6) 0.029(4) 0.055(6) 0.013(4) 0.023(5) 0.003(4)
C33' 0.020(3) 0.026(4) 0.015(3) -0.004(3) 0.005(2) -0.003(3)
C34' 0.020(3) 0.018(3) 0.016(4) -0.001(3) 0.004(3) 0.002(2)
C35' 0.021(3) 0.022(3) 0.023(4) 0.000(3) 0.009(3) 0.000(3)
C36' 0.028(4) 0.020(3) 0.020(4) -0.002(3) 0.010(3) 0.000(3)
C37' 0.027(4) 0.026(4) 0.016(4) 0.004(3) 0.004(3) 0.004(3)
C38' 0.019(3) 0.015(3) 0.017(3) -0.001(3) 0.005(3) -0.003(2)
C39' 0.024(3) 0.014(3) 0.018(4) -0.003(3) 0.004(3) -0.002(3)
C40' 0.021(4) 0.030(4) 0.030(4) -0.003(3) 0.008(3) 0.004(3)
C41' 0.028(4) 0.029(4) 0.023(4) 0.001(3) 0.006(3) 0.005(3)
C42' 0.032(4) 0.040(4) 0.023(4) 0.005(3) 0.017(3) -0.006(3)
C43' 0.023(4) 0.039(5) 0.046(5) 0.011(4) 0.009(3) -0.002(3)
C44' 0.040(4) 0.065(6) 0.033(5) 0.024(4) 0.007(3) -0.008(4)
C45' 0.041(5) 0.096(8) 0.041(6) 0.023(5) 0.014(4) -0.024(5)
C46' 0.043(5) 0.134(10) 0.044(6) 0.017(6) 0.005(4) -0.056(6)
C47' 0.047(5) 0.110(9) 0.024(5) 0.015(5) -0.003(4) -0.031(5)
C48' 0.018(3) 0.023(3) 0.032(4) 0.001(3) 0.007(3) 0.004(3)
C49' 0.029(4) 0.051(5) 0.033(5) -0.005(4) 0.001(3) 0.012(4)
C50' 0.026(4) 0.026(4) 0.022(4) 0.002(3) 0.009(3) 0.009(3)
C51' 0.035(4) 0.027(4) 0.030(4) 0.002(3) 0.009(3) 0.000(3)
C52' 0.049(4) 0.029(4) 0.036(5) -0.004(4) 0.001(4) 0.004(3)
C53' 0.047(5) 0.035(4) 0.033(5) -0.005(3) 0.004(4) 0.014(4)
C54' 0.043(5) 0.055(5) 0.032(5) 0.007(4) 0.024(4) 0.017(4)
C55' 0.029(4) 0.035(4) 0.040(5) -0.004(4) 0.014(3) 0.004(3)
C56' 0.023(3) 0.035(4) 0.021(4) 0.004(3) 0.004(3) 0.011(3)
C57' 0.025(4) 0.057(5) 0.056(6) 0.011(4) 0.009(4) 0.012(4)
C58' 0.021(3) 0.037(4) 0.039(5) 0.011(4) 0.013(3) 0.016(3)
C59' 0.035(4) 0.031(4) 0.048(5) 0.008(4) 0.005(4) 0.013(3)
C60' 0.038(5) 0.041(5) 0.067(6) -0.002(4) 0.009(4) 0.016(4)
C61' 0.042(5) 0.034(4) 0.095(8) 0.015(5) 0.029(5) 0.015(4)
C62' 0.056(6) 0.048(5) 0.069(7) 0.032(5) 0.037(5) 0.016(4)
C63' 0.044(5) 0.047(5) 0.045(5) 0.019(4) 0.021(4) 0.017(4)
C64' 0.082(8) 0.244(19) 0.083(10) 0.064(11) 0.015(7) -0.089(11)
C65' 0.020(3) 0.017(3) 0.017(4) 0.005(3) 0.004(3) 0.000(3)
C66' 0.025(3) 0.011(3) 0.020(4) 0.005(3) 0.009(3) 0.002(2)
C67' 0.025(4) 0.016(3) 0.031(4) -0.003(3) 0.009(3) 0.001(3)
C68' 0.023(3) 0.023(3) 0.018(4) 0.001(3) 0.010(3) 0.003(3)
C69' 0.018(3) 0.022(3) 0.030(4) 0.000(3) 0.009(3) -0.001(3)
C70' 0.018(3) 0.019(3) 0.021(4) 0.003(3) 0.002(3) 0.001(2)
C71' 0.018(3) 0.022(3) 0.015(3) 0.003(3) 0.001(3) -0.001(3)
C72' 0.022(4) 0.028(4) 0.035(5) 0.004(3) 0.014(3) 0.000(3)
C73' 0.027(4) 0.024(4) 0.032(4) -0.004(3) 0.005(3) -0.002(3)
C74' 0.027(4) 0.020(3) 0.023(4) -0.001(3) 0.012(3) 0.002(3)
C75' 0.028(4) 0.027(4) 0.028(4) -0.007(3) 0.010(3) -0.001(3)
C76' 0.020(3) 0.037(4) 0.042(5) -0.009(4) 0.014(3) -0.005(3)
C77' 0.028(4) 0.036(4) 0.026(4) -0.007(3) 0.010(3) 0.002(3)
C78' 0.032(4) 0.028(4) 0.025(4) -0.010(3) 0.006(3) -0.001(3)
C79' 0.018(3) 0.025(4) 0.036(4) -0.003(3) 0.010(3) -0.004(3)
C80' 0.026(4) 0.028(4) 0.028(4) -0.002(3) 0.017(3) -0.005(3)
C81' 0.020(4) 0.048(5) 0.037(5) -0.004(4) 0.007(3) -0.011(3)
C82' 0.035(4) 0.025(3) 0.027(4) -0.009(3) 0.016(3) -0.019(3)
C83' 0.044(4) 0.038(4) 0.024(4) -0.003(3) 0.015(3) -0.009(3)
C84' 0.058(5) 0.032(4) 0.033(5) 0.003(4) 0.014(4) -0.014(4)
C85' 0.078(6) 0.042(5) 0.038(5) 0.003(4) -0.002(5) -0.026(5)
C86' 0.101(7) 0.042(5) 0.023(4) -0.015(4) 0.018(4) -0.014(5)
C87' 0.080(6) 0.022(4) 0.039(5) -0.005(4) 0.026(5) -0.010(4)
C88' 0.040(4) 0.035(4) 0.020(4) -0.005(3) 0.010(3) -0.018(3)
C89' 0.039(4) 0.057(6) 0.046(6) -0.018(4) 0.004(4) -0.019(4)
C96' 0.047(5) 0.067(6) 0.045(6) -0.017(5) 0.030(4) 0.003(4)
C18' 0.033(9) 0.045(10) 0.018(10) -0.007(9) -0.001(7) -0.004(7)
C19' 0.050(10) 0.032(8) 0.065(13) 0.009(8) 0.029(9) -0.008(7)
C20' 0.068(12) 0.046(10) 0.078(15) -0.024(10) 0.043(11) -0.022(9)
C21' 0.048(10) 0.067(12) 0.033(10) -0.020(9) 0.014(8) -0.001(8)
C22' 0.046(12) 0.066(12) 0.019(10) 0.003(8) 0.011(8) 0.032(10)
C23' 0.051(10) 0.046(9) 0.025(9) 0.017(7) 0.018(8) 0.019(8)
C94' 0.071(19) 0.11(2) 0.07(2) 0.063(19) 0.003(15) 0.006(17)
C95' 0.075(16) 0.037(12) 0.045(15) 0.023(10) 0.013(12) 0.004(11)
C18D 0.072(15) 0.08(2) 0.032(16) -0.029(15) 0.001(11) -0.008(13)
C21D 0.08(2) 0.065(15) 0.064(17) 0.006(12) 0.037(16) 0.029(15)
C95D 0.080(12) 0.037(8) 0.057(11) 0.004(7) 0.022(9) 0.000(8)
C94D 0.116(16) 0.045(9) 0.082(14) 0.015(9) 0.045(12) 0.005(9)
C93D 0.058(10) 0.059(11) 0.110(17) 0.036(13) -0.002(10) 0.003(10)
O1S 0.041(3) 0.030(3) 0.036(3) 0.003(2) 0.014(2) 0.009(2)
C1S 0.056(5) 0.031(4) 0.056(6) 0.002(4) 0.018(4) 0.015(4)
C2S 0.040(4) 0.035(4) 0.023(4) 0.001(3) 0.008(3) 0.004(3)
C3S 0.062(5) 0.050(5) 0.035(5) 0.015(5) 0.006(4) 0.021(5)
C4S 0.039(4) 0.044(5) 0.038(5) -0.003(4) 0.008(4) -0.001(4)
C5S 0.036(5) 0.073(6) 0.044(6) -0.011(5) 0.000(4) -0.004(4)
O2S 0.24(2) 0.52(4) 0.30(3) -0.14(2) 0.16(2) -0.18(3)
C6S 0.112(17) 0.37(5) 0.37(4) 0.05(4) 0.07(2) -0.03(2)
C7S 0.21(2) 0.37(4) 0.087(14) 0.072(19) 0.070(14) 0.05(2)
C8S 0.55(5) 0.164(19) 0.076(13) -0.024(13) 0.00(2) 0.16(3)
C9S 0.113(13) 0.150(16) 0.23(2) 0.043(16) -0.024(14) 0.007(12)
C10S 0.40(5) 0.40(4) 0.38(5) 0.28(4) 0.23(4) 0.27(4)
C13S 0.087(8) 0.046(6) 0.069(8) -0.009(5) 0.012(6) 0.006(5)
O5S 0.091(9) 0.059(6) 0.034(6) -0.004(4) 0.003(5) 0.023(6)
C14T 0.14(4) 0.31(7) 0.29(7) -0.06(6) 0.14(4) -0.14(4)
O8S 0.038(6) 0.044(7) 0.038(7) -0.001(5) -0.002(5) -0.026(5)
O4S 0.068(5) 0.151(8) 0.069(6) 0.018(5) 0.027(4) 0.011(5)
C12S 0.072(8) 0.090(9) 0.119(11) -0.005(8) 0.034(8) -0.023(7)
O3S 0.036(3) 0.046(3) 0.053(4) 0.001(3) 0.025(2) -0.012(3)
C11S 0.041(5) 0.075(7) 0.080(8) 0.019(6) 0.017(5) 0.000(5)
O6S 0.128(14) 0.22(2) 0.117(15) 0.060(15) 0.002(12) 0.012(15)
C14S 0.070(14) 0.067(13) 0.12(2) 0.019(12) 0.006(14) -0.024(11)
O9S 0.074(8) 0.094(9) 0.085(10) 0.001(8) -0.001(7) 0.006(7)
Cl4 0.0405(9) 0.0179(7) 0.0188(8) -0.0021(7) 0.0132(6) -0.0018(8)
Cl3A 0.115(7) 0.077(6) 0.095(6) 0.044(5) 0.060(5) 0.088(6)
Cl6B 0.042(3) 0.073(4) 0.102(5) 0.044(3) -0.001(3) -0.012(2)
Cl1 0.0509(11) 0.0294(11) 0.0446(12) -0.0004(9) 0.0154(9) -0.0197(8)
Cl2 0.0510(10) 0.0223(8) 0.0195(8) 0.0033(8) 0.0149(7) 0.0062(8)
Cl5 0.0563(12) 0.0296(10) 0.0506(14) 0.0133(9) 0.0090(10) 0.0021(9)
Cl3B 0.044(3) 0.074(4) 0.041(3) 0.017(3) 0.016(2) 0.046(3)
Cl6A 0.0575(17) 0.0584(18) 0.0420(17) -0.0156(17) 0.0136(13) -0.0025(17)

loop_
_atom_type_symbol
_atom_type_description
_atom_type_scat_dispersion_real
_atom_type_scat_dispersion_imag
_atom_type_scat_source
C C 0.0033 0.0016 'International Tables Vol C Tables 4.2.6.8 and 6.1.1.4'
H H 0.0000 0.0000 'International Tables Vol C Tables 4.2.6.8 and 6.1.1.4'
Cl Cl 0.1484 0.1585 'International Tables Vol C Tables 4.2.6.8 and 6.1.1.4'
Eu Eu -0.1578 3.6682 'International Tables Vol C Tables 4.2.6.8 and 6.1.1.4'
N N 0.0061 0.0033 'International Tables Vol C Tables 4.2.6.8 and 6.1.1.4'
O O 0.0106 0.0060 'International Tables Vol C Tables 4.2.6.8 and 6.1.1.4'

loop_
_exptl_crystal_face_index_h
_exptl_crystal_face_index_k
_exptl_crystal_face_index_l
_exptl_crystal_face_perp_dist
1.00 1.00 0.00 0.0350
-1.00 -1.00 0.00 0.0510
1.00 -1.00 0.00 0.0350
-1.00 1.00 0.00 0.0370
0.00 0.00 1.00 0.2570
0.00 0.00 -1.00 0.2460

loop_
_geom_angle_atom_site_label_1
_geom_angle_atom_site_label_2
_geom_angle_atom_site_label_3
_geom_angle
O1 Eu O2 126.77(15)
O1 Eu N1 63.04(16)
O1 Eu N2 72.29(15)
O1 Eu N3 136.65(15)
O2 Eu N1 63.74(16)
O2 Eu N2 137.68(15)
O2 Eu N3 73.56(16)
O3 Eu O1 84.40(15)
O3 Eu O2 80.48(15)
O3 Eu O4 126.47(14)
O3 Eu O5 81.68(15)
O3 Eu O6 144.81(15)
O3 Eu N1 72.14(16)
O3 Eu N2 62.82(15)
O3 Eu N3 138.95(15)
O4 Eu O1 81.93(14)
O4 Eu O2 145.12(15)
O4 Eu N1 139.54(16)
O4 Eu N2 63.71(15)
O4 Eu N3 71.62(15)
O5 Eu O1 145.93(15)
O5 Eu O2 81.21(15)
O5 Eu O4 81.69(15)
O5 Eu N1 138.76(16)
O5 Eu N2 73.68(15)
O5 Eu N3 63.55(16)
O6 Eu O1 80.04(15)
O6 Eu O2 83.92(15)
O6 Eu O4 82.34(14)
O6 Eu O5 126.74(15)
O6 Eu N1 72.67(16)
O6 Eu N2 138.34(15)
O6 Eu N3 63.19(15)
N1 Eu N2 118.22(17)
N3 Eu N1 120.56(17)
N3 Eu N2 121.21(17)
C1 O1 Eu 125.5(4)
C7 O2 Eu 124.8(4)
C33 O3 Eu 127.5(4)
C39 O4 Eu 124.9(4)
C65 O5 Eu 125.2(4)
C71 O6 Eu 125.4(4)
C32 O7 C13 116.6(10)
C77 O9 C96 115.7(6)
C2 N1 Eu 121.1(4)
C6 N1 Eu 119.4(4)
C6 N1 C2 119.2(6)
C34 N2 Eu 121.1(4)
C34 N2 C38 118.9(5)
C38 N2 Eu 120.0(4)
C66 N3 Eu 120.4(4)
C66 N3 C70 118.4(6)
C70 N3 Eu 121.1(4)
C1 N4 C16 121.5(5)
C7 N5 C24 121.2(6)
C33 N6 C48 120.2(6)
C39 N7 C56 121.9(6)
C65 N8 C80 120.3(6)
C71 N9 C88 119.5(7)
C71 N9 C88B 120.8(9)
O1 C1 N4 122.1(6)
O1 C1 C2 118.1(6)
N4 C1 C2 119.8(6)
N1 C2 C1 111.8(5)
N1 C2 C3 122.2(6)
C3 C2 C1 125.9(6)
C4 C3 C2 118.6(7)
C3 C4 C5 120.0(7)
C3 C4 C8 120.2(7)
C5 C4 C8 119.6(7)
C6 C5 C4 117.6(6)
N1 C6 C5 122.4(6)
N1 C6 C7 113.1(6)
C5 C6 C7 124.5(6)
O2 C7 N5 123.9(7)
O2 C7 C6 117.8(6)
N5 C7 C6 118.3(6)
C9 C8 C4 156.8(12)
C8 C9 C10 172.7(12)
C11 C10 C9 121.5(10)
C11 C10 C15 118.7(9)
C15 C10 C9 119.8(9)
C12 C11 C10 121.7(11)
C13 C12 C11 120.3(11)
O7 C13 C14 120.4(9)
C12 C13 O7 117.1(9)
C12 C13 C14 122.5(9)
C15 C14 C13 116.1(9)
C10 C15 C14 120.4(10)
N4 C16 C17 108.9(6)
N4 C16 C18 108.5(7)
N4 C16 C18B 112.0(11)
C17 C16 C18 109.5(7)
C18B C16 C17 120.8(12)
N5 C24 C25 108.3(7)
N5 C24 C26 113.6(6)
C25 C24 C26 111.3(7)
C27 C26 C24 122.2(7)
C27 C26 C31 119.2(8)
C31 C26 C24 118.3(8)
C26 C27 C28 120.1(8)
C29 C28 C27 120.0(9)
C28 C29 C30 120.7(9)
C29 C30 C31 120.3(9)
C26 C31 C30 119.7(9)
O3 C33 N6 121.8(5)
O3 C33 C34 117.2(5)
N6 C33 C34 121.0(6)
N2 C34 C33 111.3(5)
N2 C34 C35 122.8(6)
C35 C34 C33 125.9(6)
C34 C35 C36 118.5(6)
C35 C36 C37 118.8(6)
C35 C36 C40 122.8(7)
C37 C36 C40 118.3(6)
C36 C37 C38 119.1(6)
N2 C38 C37 121.8(6)
N2 C38 C39 111.8(5)
C37 C38 C39 126.3(6)
O4 C39 N7 122.3(6)
O4 C39 C38 119.4(6)
N7 C39 C38 118.4(6)
C41 C40 C36 162.4(8)
C40 C41 C42 174.0(8)
N6 C48 C49 110.0(6)
N6 C48 C50 112.3(5)
C50 C48 C49 112.8(6)
C51 C50 C48 122.8(6)
C55 C50 C48 119.8(7)
C55 C50 C51 117.4(7)
C52 C51 C50 121.7(8)
C51 C52 C53 120.8(8)
C52 C53 C54 119.5(9)
C53 C54 C55 119.6(9)
C50 C55 C54 120.9(8)
N7 C56 C57 108.2(6)
N7 C56 C58 109.3(7)
N7 C56 C58B 110.4(14)
C57 C56 C58 119.3(7)
C58B C56 C57 102.2(12)
O5 C65 N8 121.7(7)
O5 C65 C66 119.1(6)
N8 C65 C66 119.1(6)
N3 C66 C65 111.6(6)
N3 C66 C67 122.2(6)
C67 C66 C65 126.2(6)
C68 C67 C66 118.6(6)
C67 C68 C72 118.8(6)
C69 C68 C67 120.0(6)
C69 C68 C72 121.2(6)
C68 C69 C70 117.8(6)
N3 C70 C69 123.1(6)
N3 C70 C71 111.3(5)
C69 C70 C71 125.6(6)
O6 C71 N9 121.2(5)
O6 C71 C70 118.8(5)
N9 C71 C70 119.9(6)
C73 C72 C68 176.5(8)
C72 C73 C74 177.7(8)
C75 C74 C73 121.7(7)
C75 C74 C79 118.8(7)
C79 C74 C73 119.5(7)
C76 C75 C74 123.0(7)
C75 C76 C77 118.6(7)
O9 C77 C76 115.1(6)
O9 C77 C78 125.4(6)
C78 C77 C76 119.5(7)
C77 C78 C79 120.3(7)
C74 C79 C78 119.7(7)
N8 C80 C82 112.2(7)
N8 C80 C81B 104.2(9)
N8 C80 C81 110.7(8)
C82 C80 C81B 97.7(9)
C81 C80 C82 116.2(8)
C83 C82 C80 118.7(8)
C87 C82 C80 121.5(8)
C87 C82 C83 119.7(9)
C84 C83 C82 123.5(10)
C83 C84 C85 118.7(10)
C86 C85 C84 119.1(10)
C85 C86 C87 121.5(10)
C82 C87 C86 117.4(9)
C64 O8 C45 117.9(7)
C19 C18 C16 120.5(10)
C23 C18 C16 123.4(9)
C23 C18 C19 116.1(12)
C18 C19 C20 122.5(14)
C21 C20 C19 118.8(14)
C20 C21 C22 120.7(15)
C21 C22 C23 119.8(14)
C18 C23 C22 122.1(12)
C43 C42 C41 121.7(7)
C43 C42 C47 117.9(8)
C47 C42 C41 120.2(7)
C42 C43 C44 118.8(8)
C45 C44 C43 119.5(7)
C44 C45 O8 123.8(8)
C46 C45 O8 114.4(8)
C46 C45 C44 121.8(8)
C47 C46 C45 118.6(8)
C46 C47 C42 123.2(8)
C59 C58 C56 120.1(11)
C63 C58 C56 122.4(10)
C63 C58 C59 117.5(11)
C60 C59 C58 120.5(12)
C61 C60 C59 121.1(12)
C60 C61 C62 120.5(12)
C61 C62 C63 118.8(12)
C58 C63 C62 121.6(12)
N9 C88 C89 108.4(10)
N9 C88 C90 113.4(9)
C90 C88 C89 111.2(11)
C95 C90 C88 120.2(10)
C95 C90 C91 120.0
C91 C90 C88 119.8(10)
C94 C95 C90 120.0
C93 C94 C95 120.0
C94 C93 C92 120.0
C93 C92 C91 120.0
C92 C91 C90 120.0
C23B C18B C16 120.9(14)
C23B C18B C19B 120.0
C19B C18B C16 118.9(14)
C22B C23B C18B 120.0
C23B C22B C21B 120.0
C20B C21B C22B 120.0
C21B C20B C19B 120.0
C20B C19B C18B 120.0
C59B C58B C56 128.1(18)
C59B C58B C63B 120.0
C63B C58B C56 111.9(18)
C58B C59B C60B 120.0
C59B C60B C61B 120.0
C62B C61B C60B 120.0
C61B C62B C63B 120.0
C62B C63B C58B 120.0
N9 C88B C89B 110.9(15)
N9 C88B C90B 104.8(13)
C89B C88B C90B 116.4(17)
C95B C90B C88B 117.8(15)
C95B C90B C91B 120.0
C91B C90B C88B 122.1(15)
C94B C95B C90B 120.0
C95B C94B C93B 120.0
C94B C93B C92B 120.0
C91B C92B C93B 120.0
C92B C91B C90B 120.0
O1' Eu' O2' 126.99(15)
O1' Eu' O6' 80.71(16)
O1' Eu' N1' 64.04(16)
O1' Eu' N2' 142.27(16)
O1' Eu' N3' 71.25(16)
O2' Eu' N1' 63.15(16)
O2' Eu' N2' 69.99(16)
O2' Eu' N3' 142.36(15)
O3' Eu' O1' 84.85(15)
O3' Eu' O2' 80.63(15)
O3' Eu' O5' 79.51(14)
O3' Eu' O6' 148.30(14)
O3' Eu' N1' 78.38(15)
O3' Eu' N2' 63.40(15)
O3' Eu' N3' 136.83(15)
O4' Eu' O1' 142.91(15)
O4' Eu' O2' 82.26(15)
O4' Eu' O3' 126.30(14)
O4' Eu' O5' 83.91(15)
O4' Eu' O6' 79.38(15)
O4' Eu' N1' 134.47(16)
O4' Eu' N2' 62.91(15)
O4' Eu' N3' 71.89(16)
O5' Eu' O1' 82.90(15)
O5' Eu' O2' 142.01(15)
O5' Eu' O6' 125.93(15)
O5' Eu' N1' 141.46(16)
O5' Eu' N2' 72.20(16)
O5' Eu' N3' 62.65(15)
O6' Eu' O2' 85.77(15)
O6' Eu' N1' 69.93(15)
O6' Eu' N2' 136.93(16)
O6' Eu' N3' 63.28(15)
N1' Eu' N2' 123.06(17)
N1' Eu' N3' 118.76(17)
N2' Eu' N3' 118.02(16)
C1' O1' Eu' 124.6(4)
C7' O2' Eu' 124.8(4)
C33' O3' Eu' 124.8(4)
C39' O4' Eu' 125.7(4)
C65' O5' Eu' 126.0(4)
C71' O6' Eu' 124.8(4)
C13' O7' C32' 118.0(6)
C45' O8' C64' 117.7(8)
C77' O9' C96' 117.0(6)
C2' N1' Eu' 118.6(4)
C6' N1' Eu' 120.8(4)
C6' N1' C2' 119.9(5)
C34' N2' Eu' 120.6(4)
C34' N2' C38' 118.4(5)
C38' N2' Eu' 121.0(4)
C66' N3' Eu' 121.2(4)
C66' N3' C70' 118.2(6)
C70' N3' Eu' 120.6(4)
C1' N4' C16' 122.8(6)
C7' N5' C24' 122.6(5)
C33' N6' C56' 121.1(5)
C39' N7' C48' 120.0(5)
C65' N8' C80' 120.6(6)
C71' N9' C88' 121.8(6)
O1' C1' N4' 122.0(6)
O1' C1' C2' 118.4(6)
N4' C1' C2' 119.6(6)
N1' C2' C1' 113.6(5)
N1' C2' C3' 121.2(6)
C3' C2' C1' 125.2(6)
C2' C3' C4' 118.6(6)
C3' C4' C8' 118.7(6)
C5' C4' C3' 119.3(6)
C5' C4' C8' 122.0(7)
C6' C5' C4' 118.2(6)
N1' C6' C5' 122.8(6)
N1' C6' C7' 111.8(5)
C5' C6' C7' 125.4(6)
O2' C7' N5' 122.9(6)
O2' C7' C6' 118.6(6)
N5' C7' C6' 118.5(5)
C9' C8' C4' 174.3(8)
C8' C9' C10' 176.9(9)
C11' C10' C9' 120.2(7)
C15' C10' C9' 119.9(7)
C15' C10' C11' 119.8(7)
C12' C11' C10' 117.6(7)
C13' C12' C11' 123.1(7)
C12' C13' O7' 117.0(7)
C12' C13' C14' 119.1(7)
C14' C13' O7' 123.9(7)
C13' C14' C15' 120.4(7)
C14' C15' C10' 120.0(7)
N4' C16' C18' 109.7(10)
C17' C16' N4' 110.3(7)
C17' C16' C18' 109.0(12)
C17' C16' C18D 122.4(10)
C18D C16' N4' 111.4(9)
N5' C24' C25' 109.9(6)
N5' C24' C26' 110.6(5)
C25' C24' C26' 112.2(6)
C27' C26' C24' 120.8(6)
C31' C26' C24' 120.0(6)
C31' C26' C27' 119.3(6)
C26' C27' C28' 120.2(7)
C29' C28' C27' 119.7(7)
C30' C29' C28' 121.3(7)
C29' C30' C31' 119.7(7)
C26' C31' C30' 119.8(7)
O3' C33' N6' 122.1(6)
O3' C33' C34' 118.6(5)
N6' C33' C34' 119.3(6)
N2' C34' C33' 111.5(5)
N2' C34' C35' 122.8(6)
C35' C34' C33' 125.6(6)
C34' C35' C36' 119.4(6)
C35' C36' C37' 117.5(6)
C35' C36' C40' 120.7(6)
C37' C36' C40' 121.8(6)
C38' C37' C36' 119.8(6)
N2' C38' C37' 122.1(6)
N2' C38' C39' 111.1(5)
C37' C38' C39' 126.8(6)
O4' C39' N7' 123.0(6)
O4' C39' C38' 118.1(5)
N7' C39' C38' 118.8(6)
C41' C40' C36' 174.3(7)
C40' C41' C42' 178.0(8)
C43' C42' C41' 121.4(6)
C47' C42' C41' 119.4(7)
C47' C42' C43' 119.1(7)
C42' C43' C44' 121.4(7)
C45' C44' C43' 118.1(7)
C44' C45' O8' 114.3(7)
C44' C45' C46' 121.0(7)
C46' C45' O8' 124.7(7)
C45' C46' C47' 119.6(7)
C42' C47' C46' 120.5(8)
N7' C48' C49' 108.3(6)
N7' C48' C50' 112.2(5)
C50' C48' C49' 111.9(5)
C51' C50' C48' 123.5(6)
C51' C50' C55' 117.7(7)
C55' C50' C48' 118.8(6)
C52' C51' C50' 120.1(7)
C53' C52' C51' 122.0(7)
C54' C53' C52' 118.9(8)
C53' C54' C55' 120.6(7)
C54' C55' C50' 120.6(7)
N6' C56' C57' 108.2(6)
N6' C56' C58' 111.8(5)
C57' C56' C58' 110.8(6)
C59' C58' C56' 122.4(7)
C63' C58' C56' 119.7(7)
C63' C58' C59' 117.8(7)
C60' C59' C58' 121.3(8)
C59' C60' C61' 119.2(9)
C62' C61' C60' 121.3(9)
C61' C62' C63' 119.2(8)
C58' C63' C62' 121.3(9)
O5' C65' N8' 122.7(6)
O5' C65' C66' 118.8(5)
N8' C65' C66' 118.4(6)
N3' C66' C65' 111.3(6)
N3' C66' C67' 123.0(6)
C67' C66' C65' 125.7(6)
C68' C67' C66' 118.6(6)
C67' C68' C69' 118.6(6)
C67' C68' C72' 120.9(6)
C69' C68' C72' 120.5(6)
C70' C69' C68' 119.0(6)
N3' C70' C69' 122.6(6)
N3' C70' C71' 111.3(6)
C69' C70' C71' 126.0(6)
O6' C71' N9' 121.9(6)
O6' C71' C70' 119.9(5)
N9' C71' C70' 118.2(6)
C73' C72' C68' 175.8(7)
C72' C73' C74' 177.1(8)
C75' C74' C73' 122.0(6)
C75' C74' C79' 117.3(6)
C79' C74' C73' 120.6(6)
C74' C75' C76' 121.3(6)
C77' C76' C75' 120.4(6)
O9' C77' C76' 125.5(6)
O9' C77' C78' 115.7(6)
C76' C77' C78' 118.8(6)
C79' C78' C77' 120.2(6)
C78' C79' C74' 121.9(6)
N8' C80' C81' 107.2(6)
N8' C80' C82' 109.0(5)
C82' C80' C81' 114.8(6)
C83' C82' C80' 121.2(6)
C83' C82' C87' 117.5(7)
C87' C82' C80' 121.2(7)
C82' C83' C84' 122.4(7)
C85' C84' C83' 119.0(8)
C84' C85' C86' 120.4(8)
C87' C86' C85' 118.8(8)
C82' C87' C86' 121.9(8)
N9' C88' C89' 109.4(6)
N9' C88' C90' 114.9(9)
N9' C88' C90D 107.7(6)
C89' C88' C90' 116.1(9)
C89' C88' C90D 106.6(7)
C19' C18' C16' 121.3(19)
C23' C18' C16' 123(2)
C23' C18' C19' 115.8(13)
C20' C19' C18' 122.3(16)
C21' C20' C19' 118.5(17)
C22' C21' C20' 117.9(19)
C21' C22' C23' 125(2)
C22' C23' C18' 120.0(19)
C91' C90' C88' 119.5(17)
C91' C90' C95' 121.8(16)
C95' C90' C88' 118.7(16)
C90' C91' C92' 120(2)
C91' C92' C93' 120(2)
C94' C93' C92' 118(3)
C93' C94' C95' 118(3)
C90' C95' C94' 122(2)
C23D C18D C16' 118.4(10)
C23D C18D C19D 120.0
C19D C18D C16' 121.5(10)
C18D C23D C22D 120.0
C21D C22D C23D 120.0
C20D C21D C22D 120.0
C21D C20D C19D 120.0
C20D C19D C18D 120.0
C95D C90D C88' 122.2(8)
C95D C90D C91D 120.0
C91D C90D C88' 117.8(8)
C90D C95D C94D 120.0
C93D C94D C95D 120.0
C94D C93D C92D 120.0
C91D C92D C93D 120.0
C92D C91D C90D 120.0
C1S O1S C2S 117.2(6)
O1S C2S C3S 103.8(6)
O1S C2S C4S 110.1(6)
O1S C2S C5S 111.6(6)
C4S C2S C3S 109.4(7)
C4S C2S C5S 110.8(6)
C5S C2S C3S 110.9(6)
C6S O2S C7S 122(3)
O2S C7S C8S 121(2)
O2S C7S C9S 94.3(17)
O2S C7S C10S 112(2)
C9S C7S C8S 108.4(19)
C10S C7S C8S 119(2)
C10S C7S C9S 97(2)

loop_
_geom_bond_atom_site_label_1
_geom_bond_atom_site_label_2
_geom_bond_distance
Eu O1 2.410(4)
Eu O2 2.418(4)
Eu O3 2.386(5)
Eu O4 2.407(4)
Eu O5 2.406(4)
Eu O6 2.404(5)
Eu N1 2.550(6)
Eu N2 2.562(5)
Eu N3 2.545(5)
O1 C1 1.268(7)
O2 C7 1.249(8)
O3 C33 1.260(7)
O4 C39 1.253(8)
O5 C65 1.236(8)
O6 C71 1.260(7)
O7 C13 1.418(11)
O7 C32 1.370(12)
O9 C77 1.385(9)
O9 C96 1.441(10)
N1 C2 1.337(8)
N1 C6 1.336(8)
N2 C34 1.340(8)
N2 C38 1.342(8)
N3 C66 1.340(8)
N3 C70 1.342(8)
N4 C1 1.311(8)
N4 C16 1.474(9)
N5 C7 1.330(9)
N5 C24 1.460(10)
N6 C33 1.307(8)
N6 C48 1.454(8)
N7 C39 1.331(8)
N7 C56 1.484(9)
N8 C65 1.328(9)
N8 C80 1.480(10)
N9 C71 1.325(8)
N9 C88 1.467(15)
N9 C88B 1.50(2)
C1 C2 1.497(9)
C2 C3 1.398(9)
C3 C4 1.363(10)
C4 C5 1.406(11)
C4 C8 1.579(12)
C5 C6 1.395(10)
C6 C7 1.502(10)
C8 C9 1.110(11)
C9 C10 1.430(12)
C10 C11 1.377(13)
C10 C15 1.391(14)
C11 C12 1.342(14)
C12 C13 1.320(13)
C13 C14 1.422(13)
C14 C15 1.405(13)
C16 C17 1.517(9)
C16 C18 1.565(13)
C16 C18B 1.480(16)
C24 C25 1.515(10)
C24 C26 1.527(12)
C26 C27 1.368(11)
C26 C31 1.385(11)
C27 C28 1.408(12)
C28 C29 1.343(12)
C29 C30 1.361(13)
C30 C31 1.392(13)
C33 C34 1.516(8)
C34 C35 1.387(9)
C35 C36 1.391(9)
C36 C37 1.392(10)
C36 C40 1.480(10)
C37 C38 1.393(9)
C38 C39 1.506(9)
C40 C41 1.178(10)
C41 C42 1.439(11)
C48 C49 1.535(9)
C48 C50 1.524(10)
C50 C51 1.389(10)
C50 C55 1.387(11)
C51 C52 1.364(11)
C52 C53 1.371(13)
C53 C54 1.374(12)
C54 C55 1.405(12)
C56 C57 1.531(10)
C56 C58 1.533(13)
C56 C58B 1.487(17)
C65 C66 1.510(10)
C66 C67 1.397(9)
C67 C68 1.391(10)
C68 C69 1.374(9)
C68 C72 1.492(10)
C69 C70 1.403(9)
C70 C71 1.495(8)
C72 C73 1.153(10)
C73 C74 1.456(10)
C74 C75 1.374(10)
C74 C79 1.380(10)
C75 C76 1.357(10)
C76 C77 1.402(10)
C77 C78 1.386(9)
C78 C79 1.396(10)
C80 C82 1.549(12)
C80 C81B 1.588(17)
C80 C81 1.527(14)
C82 C83 1.381(11)
C82 C87 1.361(12)
C83 C84 1.353(13)
C84 C85 1.389(15)
C85 C86 1.377(13)
C86 C87 1.438(14)
O8 C45 1.408(10)
O8 C64 1.381(10)
C18 C19 1.368(14)
C18 C23 1.350(14)
C19 C20 1.398(19)
C20 C21 1.336(19)
C21 C22 1.337(17)
C22 C23 1.395(15)
C42 C43 1.384(11)
C42 C47 1.408(9)
C43 C44 1.424(12)
C44 C45 1.379(12)
C45 C46 1.356(12)
C46 C47 1.350(11)
C58 C59 1.390(15)
C58 C63 1.365(18)
C59 C60 1.381(18)
C60 C61 1.32(2)
C61 C62 1.385(19)
C62 C63 1.386(17)
C88 C89 1.540(14)
C88 C90 1.498(16)
C90 C95 1.3900
C90 C91 1.3900
C95 C94 1.3900
C94 C93 1.3900
C93 C92 1.3900
C92 C91 1.3900
C18B C23B 1.3900
C18B C19B 1.3900
C23B C22B 1.3900
C22B C21B 1.3900
C21B C20B 1.3900
C20B C19B 1.3900
C58B C59B 1.3900
C58B C63B 1.3900
C59B C60B 1.3900
C60B C61B 1.3900
C61B C62B 1.3900
C62B C63B 1.3900
C88B C89B 1.524(19)
C88B C90B 1.54(3)
C90B C95B 1.3900
C90B C91B 1.3900
C95B C94B 1.3900
C94B C93B 1.3900
C93B C92B 1.3900
C92B C91B 1.3900
Eu' O1' 2.416(5)
Eu' O2' 2.437(4)
Eu' O3' 2.410(4)
Eu' O4' 2.408(4)
Eu' O5' 2.410(4)
Eu' O6' 2.431(4)
Eu' N1' 2.558(5)
Eu' N2' 2.561(5)
Eu' N3' 2.575(5)
O1' C1' 1.263(8)
O2' C7' 1.250(7)
O3' C33' 1.259(7)
O4' C39' 1.256(7)
O5' C65' 1.260(8)
O6' C71' 1.253(8)
O7' C13' 1.384(8)
O7' C32' 1.436(10)
O8' C45' 1.384(10)
O8' C64' 1.458(12)
O9' C77' 1.360(8)
O9' C96' 1.430(9)
N1' C2' 1.349(8)
N1' C6' 1.329(8)
N2' C34' 1.338(8)
N2' C38' 1.344(8)
N3' C66' 1.334(8)
N3' C70' 1.350(8)
N4' C1' 1.328(9)
N4' C16' 1.496(10)
N5' C7' 1.330(8)
N5' C24' 1.492(9)
N6' C33' 1.315(8)
N6' C56' 1.479(8)
N7' C39' 1.301(8)
N7' C48' 1.482(8)
N8' C65' 1.319(8)
N8' C80' 1.504(8)
N9' C71' 1.320(8)
N9' C88' 1.452(9)
C1' C2' 1.496(9)
C2' C3' 1.397(9)
C3' C4' 1.406(10)
C4' C5' 1.391(10)
C4' C8' 1.451(9)
C5' C6' 1.390(9)
C6' C7' 1.514(9)
C8' C9' 1.146(10)
C9' C10' 1.459(10)
C10' C11' 1.406(10)
C10' C15' 1.390(11)
C11' C12' 1.366(11)
C12' C13' 1.363(10)
C13' C14' 1.371(10)
C14' C15' 1.376(11)
C16' C17' 1.490(11)
C16' C18' 1.519(15)
C16' C18D 1.496(12)
C24' C25' 1.513(9)
C24' C26' 1.514(10)
C26' C27' 1.388(10)
C26' C31' 1.372(10)
C27' C28' 1.405(11)
C28' C29' 1.358(12)
C29' C30' 1.355(11)
C30' C31' 1.423(10)
C33' C34' 1.512(9)
C34' C35' 1.378(9)
C35' C36' 1.394(9)
C36' C37' 1.396(9)
C36' C40' 1.459(10)
C37' C38' 1.382(9)
C38' C39' 1.507(9)
C40' C41' 1.175(10)
C41' C42' 1.442(10)
C42' C43' 1.379(10)
C42' C47' 1.370(10)
C43' C44' 1.407(10)
C44' C45' 1.378(11)
C45' C46' 1.379(12)
C46' C47' 1.397(12)
C48' C49' 1.557(10)
C48' C50' 1.515(10)
C50' C51' 1.382(10)
C50' C55' 1.405(10)
C51' C52' 1.373(10)
C52' C53' 1.366(11)
C53' C54' 1.359(11)
C54' C55' 1.383(11)
C56' C57' 1.500(10)
C56' C58' 1.511(10)
C58' C59' 1.405(11)
C58' C63' 1.386(11)
C59' C60' 1.373(11)
C60' C61' 1.391(13)
C61' C62' 1.359(13)
C62' C63' 1.399(13)
C65' C66' 1.499(9)
C66' C67' 1.407(9)
C67' C68' 1.382(9)
C68' C69' 1.404(9)
C68' C72' 1.463(10)
C69' C70' 1.389(9)
C70' C71' 1.507(9)
C72' C73' 1.171(10)
C73' C74' 1.457(10)
C74' C75' 1.375(9)
C74' C79' 1.391(9)
C75' C76' 1.396(10)
C76' C77' 1.374(10)
C77' C78' 1.389(10)
C78' C79' 1.373(10)
C80' C81' 1.519(10)
C80' C82' 1.517(10)
C82' C83' 1.372(10)
C82' C87' 1.375(10)
C83' C84' 1.392(11)
C84' C85' 1.351(12)
C85' C86' 1.406(13)
C86' C87' 1.377(11)
C88' C89' 1.516(10)
C88' C90' 1.532(13)
C88' C90D 1.557(10)
C18' C19' 1.40(3)
C18' C23' 1.38(3)
C19' C20' 1.39(2)
C20' C21' 1.39(3)
C21' C22' 1.32(3)
C22' C23' 1.35(3)
C90' C91' 1.32(3)
C90' C95' 1.37(3)
C91' C92' 1.37(3)
C92' C93' 1.47(4)
C93' C94' 1.38(4)
C94' C95' 1.40(3)
C18D C23D 1.3900
C18D C19D 1.3900
C23D C22D 1.3900
C22D C21D 1.3900
C21D C20D 1.3900
C20D C19D 1.3900
C90D C95D 1.3900
C90D C91D 1.3900
C95D C94D 1.3900
C94D C93D 1.3900
C93D C92D 1.3900
C92D C91D 1.3900
O1S C1S 1.436(9)
O1S C2S 1.454(9)
C2S C3S 1.528(11)
C2S C4S 1.502(10)
C2S C5S 1.503(11)
O2S C6S 1.33(3)
O2S C7S 1.39(3)
C7S C8S 1.665(18)
C7S C9S 1.60(2)
C7S C10S 1.60(2)
C13S O5S 1.465(13)
C13S O5T 1.46(2)
O6T C14T 1.391(15)
O8S C16S 1.42(2)
O4S C12S 1.339(14)
O7S C15S 1.37(3)
O8T C16T 1.42(2)
O3S C11S 1.445(11)
O7T C15T 1.47(2)
O6S C14S 1.417(13)

loop_
_geom_hbond_atom_site_label_D
_geom_hbond_atom_site_label_H
_geom_hbond_atom_site_label_A
_geom_hbond_distance_DH
_geom_hbond_distance_HA
_geom_hbond_distance_DA
_geom_hbond_angle_DHA
_geom_hbond_site_symmetry_A
_geom_hbond_publ_flag
N4 H4 Cl1 0.88 2.36 3.199(6) 160.0 2_645 yes
N6 H6 Cl2 0.88 2.33 3.175(6) 161.4 . yes
N8 H8 Cl3A 0.88 2.43 3.294(9) 166.8 . yes
N9 H9B Cl4 0.88 2.30 3.163(6) 165.8 . yes
N4' H4' Cl6A 0.88 2.37 3.217(7) 162.6 2 yes
N5' H5' Cl5 0.88 2.36 3.220(6) 164.0 2_656 yes
N8' H8' Cl4 0.88 2.35 3.191(6) 160.6 . yes
C11' H11' O5T 0.95 2.37 3.29(3) 164.1 2_656 yes
C69' H69' O3S 0.95 2.26 3.143(8) 153.7 . yes
O5S H5S Cl5 0.82 2.34 3.137(10) 165.8 . yes
O5T H5T Cl5 0.82 2.45 3.22(4) 159.2 . yes
O9S H9SD O4S 0.85 2.14 2.989(16) 174.1 . yes
